data_1573107
loop_
_publ_author_name
'Wu, Weikang'
'Rajeshkumar, Thayalan'
'Zhu, Shan'
'Chai, Fuxiang'
'Hong, Dongjing'
'Huang, Zeming'
'Yuan, Qingbing'
'Maron, Laurent'
'Wang, Shaowu'

_publ_section_title
;
 Rare-earth metal complexes bearing electrophilic and nucleophilic carbon
 centres and their unique reactivity patterns towards pyridine
 derivatives.
;
_journal_issue 48
_journal_name_full 'Chemical science'
_journal_page_first 20315
_journal_page_last 20327
_journal_paper_doi 10.1039/d4sc04197f
_journal_volume 15
_journal_year 2024
_chemical_formula_moiety '2(C64 H83 N8 Y)'
_chemical_formula_sum 'C128 H166 N16 Y2'
_chemical_formula_weight 2106.58
_space_group_crystal_system triclinic
_space_group_IT_number 2
_space_group_name_Hall '-P 1'
_space_group_name_H-M_alt 'P -1'
_atom_sites_solution_hydrogens geom
_atom_sites_solution_primary iterative
_audit_creation_date 2024-04-16
_audit_creation_method
;
Olex2 1.5
(compiled 2023.08.24 svn.re1ec1418 for OlexSys, GUI svn.r6817)
;
_audit_update_record
;
2024-05-29 deposited with the CCDC.	2024-11-12 downloaded from the CCDC.
;
_cell_angle_alpha 71.129(2)
_cell_angle_beta 81.630(2)
_cell_angle_gamma 89.722(2)
_cell_formula_units_Z 2
_cell_length_a 13.6160(16)
_cell_length_b 18.253(2)
_cell_length_c 25.838(3)
_cell_measurement_reflns_used 9931
_cell_measurement_temperature 300
_cell_measurement_theta_max 22.41
_cell_measurement_theta_min 2.23
_cell_volume 6005.6(12)
_computing_molecular_graphics 'Olex2 1.5 (Dolomanov et al., 2009)'
_computing_publication_material 'Olex2 1.5 (Dolomanov et al., 2009)'
_computing_structure_refinement 'SHELXL 2018/3 (Sheldrick, 2015)'
_computing_structure_solution 'olex2.solve 1.5 (Bourhis et al., 2015)'
_diffrn_ambient_temperature 300
_diffrn_measured_fraction_theta_full 0.999
_diffrn_measured_fraction_theta_max 0.999
_diffrn_measurement_device_type 'Bruker APEX-II CCD'
_diffrn_measurement_method '\f and \w scans'
_diffrn_radiation_type MoK\a
_diffrn_radiation_wavelength 0.71073
_diffrn_reflns_av_R_equivalents 0.0823
_diffrn_reflns_av_unetI/netI 0.1167
_diffrn_reflns_Laue_measured_fraction_full 0.999
_diffrn_reflns_Laue_measured_fraction_max 0.999
_diffrn_reflns_limit_h_max 16
_diffrn_reflns_limit_h_min -16
_diffrn_reflns_limit_k_max 21
_diffrn_reflns_limit_k_min -21
_diffrn_reflns_limit_l_max 30
_diffrn_reflns_limit_l_min -30
_diffrn_reflns_number 58706
_diffrn_reflns_point_group_measured_fraction_full 0.999
_diffrn_reflns_point_group_measured_fraction_max 0.999
_diffrn_reflns_theta_full 25.000
_diffrn_reflns_theta_max 25.000
_diffrn_reflns_theta_min 1.180
_diffrn_standards_number 0
_exptl_absorpt_coefficient_mu 1.015
_exptl_absorpt_correction_T_max 0.814
_exptl_absorpt_correction_T_min 0.418
_exptl_absorpt_correction_type none
_exptl_crystal_colour 'clear yellow'
_exptl_crystal_colour_lustre clear
_exptl_crystal_colour_primary yellow
_exptl_crystal_density_diffrn 1.165
_exptl_crystal_description block
_exptl_crystal_F_000 2248
_exptl_crystal_size_max 0.21
_exptl_crystal_size_mid 0.2
_exptl_crystal_size_min 0.19
_refine_diff_density_max 1.332
_refine_diff_density_min -0.471
_refine_diff_density_rms 0.065
_refine_ls_extinction_method none
_refine_ls_goodness_of_fit_ref 1.018
_refine_ls_hydrogen_treatment constr
_refine_ls_matrix_type full
_refine_ls_number_parameters 1479
_refine_ls_number_reflns 21140
_refine_ls_number_restraints 1201
_refine_ls_restrained_S_all 1.008
_refine_ls_R_factor_all 0.1901
_refine_ls_R_factor_gt 0.0811
_refine_ls_shift/su_max 0.003
_refine_ls_shift/su_mean 0.000
_refine_ls_structure_factor_coef Fsqd
_refine_ls_weighting_details 'w=1/[\s^2^(Fo^2^)+(0.1344P)^2^] where P=(Fo^2^+2Fc^2^)/3'
_refine_ls_weighting_scheme calc
_refine_ls_wR_factor_gt 0.2042
_refine_ls_wR_factor_ref 0.2621
_reflns_Friedel_coverage 0.000
_reflns_number_gt 9375
_reflns_number_total 21140
_reflns_threshold_expression 'I > 2\s(I)'
_cod_data_source_file d4sc04197f4.cif
_cod_data_source_block 5d
_cod_depositor_comments 'Adding full bibliography for 1573095--1573138.cif.'
_cod_original_cell_volume 6005.5(12)
_cod_database_code 1573107
_shelx_shelxl_version_number 2018/3
_shelx_space_group_comment
;
The symmetry employed for this shelxl refinement is uniquely defined
by the following loop, which should always be used as a source of
symmetry information in preference to the above space-group names.
They are only intended as comments.
;
_shelx_estimated_absorpt_t_max 0.830
_shelx_estimated_absorpt_t_min 0.815
_olex2_refinement_description
;
1. Fixed Uiso
 At 1.2 times of:
  All C(H) groups, All C(H,H) groups
 At 1.5 times of:
  All C(H,H,H) groups
2. Restrained distances
 N16-C128 = N16A-C1E = N8-C64 = N8A-C64A
 1.47 with sigma of 0.01
 C41A-C40A = C42A-C41A = C43A-C42A = C44A-C43A = C44-C45 = C43-C44 = C42-C43 =
 C41-C42
 1.54 with sigma of 0.01
 N8-C64 = N8A-C64A
 1.47 with sigma of 0.02
 C59-N8 = C59A-N8A
 1.41 with sigma of 0.02
 C44-C42
 2.515 with sigma of 0.02
 C43-C45
 2.515 with sigma of 0.02
 C43-C41
 2.515 with sigma of 0.02
 C59-C64 = C59A-C64A
 2.494 with sigma of 0.04
 Y1-N7 \\sim Y1-N8
 with sigma of 0.02
 Y1-N7A \\sim Y1-N8A
 with sigma of 0.02
 Y2-N15 \\sim Y2-N15A
 with sigma of 0.02
 Y2-N16 \\sim Y2-N16A
 with sigma of 0.02
 C123-C128 \\sim C129-C1E
 with sigma of 0.02
 C44A-C40A \\sim C41-C45
 with sigma of 0.02
 N5-C40A \\sim N5-C45
 with sigma of 0.02
 N5-C41 \\sim N5-C44A
 with sigma of 0.02
3. Uiso/Uaniso restraints and constraints
N7 \\sim C63 \\sim C62 \\sim C61 \\sim C60 \\sim C59 \\sim N8 \\sim C64 \\sim
N7A \\sim C63A \\sim C62A \\sim C61A \\sim C60A \\sim C59A \\sim N8A \\sim
C64A: within 2A with sigma of 0.01 and sigma for terminal atoms of 0.02 within
2A
N15 \\sim C123 \\sim C124 \\sim C125 \\sim C126 \\sim C127 \\sim N16 \\sim C128
\\sim N15A \\sim C129 \\sim C1A \\sim C1B \\sim C1C \\sim C1D \\sim N16A \\sim
C1E: within 2A with sigma of 0.01 and sigma for terminal atoms of 0.02 within 2A
N5 \\sim C39 \\sim C40 \\sim C45 \\sim C44 \\sim C43 \\sim C42 \\sim C40A \\sim
C41A \\sim C42A \\sim C43A \\sim C44A \\sim C41: within 2A with sigma of 0.01
and sigma for terminal atoms of 0.02 within 2A
Uanis(N7) \\sim Ueq, Uanis(C63) \\sim Ueq, Uanis(C62) \\sim Ueq, Uanis(C61)
\\sim Ueq, Uanis(C60) \\sim Ueq, Uanis(C59) \\sim Ueq, Uanis(N8) \\sim Ueq,
Uanis(C64) \\sim Ueq, Uanis(N7A) \\sim Ueq, Uanis(C63A) \\sim Ueq, Uanis(C62A)
\\sim Ueq, Uanis(C61A) \\sim Ueq, Uanis(C60A) \\sim Ueq, Uanis(C59A) \\sim Ueq,
Uanis(N8A) \\sim Ueq, Uanis(C64A) \\sim Ueq, Uanis(N15) \\sim Ueq, Uanis(C123)
\\sim Ueq, Uanis(C124) \\sim Ueq, Uanis(C125) \\sim Ueq, Uanis(C126) \\sim Ueq,
Uanis(C127) \\sim Ueq, Uanis(N16) \\sim Ueq, Uanis(C128) \\sim Ueq, Uanis(N15A)
\\sim Ueq, Uanis(C129) \\sim Ueq, Uanis(C1A) \\sim Ueq, Uanis(C1B) \\sim Ueq,
Uanis(C1C) \\sim Ueq, Uanis(C1D) \\sim Ueq, Uanis(N16A) \\sim Ueq, Uanis(C1E)
\\sim Ueq: with sigma of 0.02 and sigma for terminal atoms of 0.04
4. Rigid body (RIGU) restrains
 Y1, N7, C63, C62, C61, C60, C59, N8, C64
 with sigma for 1-2 distances of 0.01 and sigma for 1-3 distances of 0.02
 Y1, N7A, C63A, C62A, C61A, C60A, C59A, N8A, C64A
 with sigma for 1-2 distances of 0.01 and sigma for 1-3 distances of 0.02
 N15, C123, C124, C125, C126, C127, N16, C128, Y2
 with sigma for 1-2 distances of 0.01 and sigma for 1-3 distances of 0.02
 N15A, C129, C1A, C1B, C1C, C1D, N16A, C1E, Y2
 with sigma for 1-2 distances of 0.01 and sigma for 1-3 distances of 0.02
 C43A, C41A, C40A, C44A, C42A, N4
 with sigma for 1-2 distances of 0.01 and sigma for 1-3 distances of 0.02
 C41, C43, C44, N5, C42, C45, C40, C39, N4
 with sigma for 1-2 distances of 0.01 and sigma for 1-3 distances of 0.02
5. Others
 Sof(N15A)=Sof(C129)=Sof(C1A)=Sof(H1AA)=Sof(C1B)=Sof(H1BA)=Sof(C1C)=Sof(H1C)=
 Sof(C1D)=Sof(H1D)=Sof(N16A)=Sof(C1E)=Sof(H1EA)=Sof(H1EB)=Sof(H1EC)=1-FVAR(1)
 Sof(N15)=Sof(C123)=Sof(C124)=Sof(H124)=Sof(C125)=Sof(H125)=Sof(C126)=
 Sof(H126)=Sof(C127)=Sof(H127)=Sof(N16)=Sof(C128)=Sof(H12I)=Sof(H12J)=Sof(H12K)=
 FVAR(1)
 Sof(N7A)=Sof(C63A)=Sof(H63A)=Sof(C62A)=Sof(H62A)=Sof(C61A)=Sof(H61A)=
 Sof(C60A)=Sof(H60A)=Sof(C59A)=Sof(N8A)=Sof(C64A)=Sof(H64D)=Sof(H64E)=Sof(H64F)=
 1-FVAR(2)
 Sof(N7)=Sof(C63)=Sof(H63)=Sof(C62)=Sof(H62)=Sof(C61)=Sof(H61)=Sof(C60)=
 Sof(H60)=Sof(C59)=Sof(N8)=Sof(C64)=Sof(H64A)=Sof(H64B)=Sof(H64C)=FVAR(2)
 Sof(C40A)=Sof(H40C)=Sof(H40D)=Sof(C41A)=Sof(H41C)=Sof(H41D)=Sof(C42A)=
 Sof(H42C)=Sof(H42D)=Sof(C43A)=Sof(H43C)=Sof(H43D)=Sof(C44A)=Sof(H44C)=
 Sof(H44D)=1-FVAR(3)
 Sof(C45)=Sof(H45A)=Sof(H45B)=Sof(C44)=Sof(H44A)=Sof(H44B)=Sof(C43)=Sof(H43A)=
 Sof(H43B)=Sof(C42)=Sof(H42A)=Sof(H42B)=Sof(C41)=Sof(H41A)=Sof(H41B)=FVAR(3)
6.a Ternary CH refined with riding coordinates:
 C24(H24), C27(H27), C53(H53), C56(H56), C88(H88), C91(H91), C117(H117),
 C120(H120)
6.b Secondary CH2 refined with riding coordinates:
 C10(H10A,H10B), C11(H11A,H11B), C16(H16A,H16B), C15(H15A,H15B), C14(H14A,
 H14B), C13(H13A,H13B), C12(H12A,H12B), C1(H1A,H1B), C39(H39A,H39B), C40(H40A,
 H40B), C45(H45A,H45B), C44(H44A,H44B), C43(H43A,H43B), C42(H42A,H42B),
 C41(H41A,H41B), C30(H30A,H30B), C73(H73A,H73B), C74(H74A,H74B), C75(H75A,H75B),
  C76(H76A,H76B), C77(H77A,H77B), C78(H78A,H78B), C79(H79A,H79B), C80(H80A,
 H80B), C102(H10C,H10D), C103(H10E,H10F), C104(H10G,H10H), C105(H10I,H10J),
 C106(H10K,H10L), C107(H10M,H10N), C108(H10O,H10P), C109(H10Q,H10R), C40A(H40C,
 H40D), C41A(H41C,H41D), C42A(H42C,H42D), C43A(H43C,H43D), C44A(H44C,H44D)
6.c Aromatic/amide H refined with riding coordinates:
 C63(H63), C62(H62), C61(H61), C60(H60), C5(H5), C6(H6), C7(H7), C8(H8),
 C17(H17), C20(H20), C21(H21), C22(H22), C34(H34), C35(H35), C36(H36), C37(H37),
  C46(H46), C49(H49), C50(H50), C51(H51), C124(H124), C125(H125), C126(H126),
 C127(H127), C68(H68), C69(H69), C70(H70), C71(H71), C81(H81), C84(H84),
 C85(H85), C86(H86), C97(H97), C98(H98), C99(H99), C100(H100), C110(H110),
 C113(H113), C114(H114), C115(H115), C1A(H1AA), C1B(H1BA), C1C(H1C), C1D(H1D),
 C63A(H63A), C62A(H62A), C61A(H61A), C60A(H60A)
6.d Fitted hexagon refined as free rotating group:
 N7(C63,C62,C61,C60,C59), N15(C123,C124,C125,C126,C127), N15A(C129,C1A,C1B,C1C,
 C1D), N7A(C63A,C62A,C61A,C60A,C59A)
6.e Idealised Me refined as rotating group:
 C25(H25A,H25B,H25C), C26(H26A,H26B,H26C), C28(H28A,H28B,H28C), C29(H29A,H29B,
 H29C), C54(H54A,H54B,H54C), C55(H55A,H55B,H55C), C57(H57A,H57B,H57C), C58(H58A,
 H58B,H58C), C64(H64A,H64B,H64C), C89(H89A,H89B,H89C), C90(H90A,H90B,H90C),
 C92(H92A,H92B,H92C), C93(H93A,H93B,H93C), C118(H11C,H11D,H11E), C119(H11F,H11G,
 H11H), C121(H12C,H12D,H12E), C122(H12F,H12G,H12H), C128(H12I,H12J,H12K),
 C1E(H1EA,H1EB,H1EC), C64A(H64D,H64E,H64F)
;
_olex2_submission_special_instructions 'No special instructions were received'

loop_
_space_group_symop_operation_xyz
'x, y, z'
'-x, -y, -z'

loop_
_atom_site_label
_atom_site_type_symbol
_atom_site_fract_x
_atom_site_fract_y
_atom_site_fract_z
_atom_site_U_iso_or_equiv
_atom_site_adp_type
_atom_site_occupancy
_atom_site_site_symmetry_order
_atom_site_calc_flag
_atom_site_refinement_flags_posn
_atom_site_refinement_flags_adp
_atom_site_refinement_flags_occupancy
_atom_site_disorder_assembly
_atom_site_disorder_group
Y1 Y 0.40272(5) 0.89883(4) 0.75309(2) 0.0694(2) Uani 1 1 d D . . . .
N1 N 0.6006(4) 0.7322(3) 0.7429(2) 0.0707(15) Uani 1 1 d . . . . .
N2 N 0.5787(4) 0.6676(3) 0.6217(2) 0.0701(14) Uani 1 1 d . . . . .
N3 N 0.3842(4) 0.8141(3) 0.84870(19) 0.0701(15) Uani 1 1 d . . . . .
N4 N 0.7112(4) 0.9147(3) 0.74162(19) 0.0591(13) Uani 1 1 d . . . . .
N5 N 0.7930(5) 0.9633(3) 0.8584(2) 0.0812(15) Uani 1 1 d D U . . .
N6 N 0.4574(4) 0.9735(3) 0.65565(18) 0.0556(12) Uani 1 1 d . . . . .
N7 N 0.2814(9) 0.9830(7) 0.7752(6) 0.115(3) Uani 0.561(7) 1 d DG U P A 1
C63 C 0.2708(8) 1.0428(7) 0.7976(5) 0.131(3) Uani 0.561(7) 1 d G U P A 1
H63 H 0.321685 1.055611 0.813980 0.157 Uiso 0.561(7) 1 calc R U P A 1
C62 C 0.1841(10) 1.0835(6) 0.7955(4) 0.132(4) Uani 0.561(7) 1 d G U P A 1
H62 H 0.176995 1.123536 0.810535 0.159 Uiso 0.561(7) 1 calc R U P A 1
C61 C 0.1080(8) 1.0644(7) 0.7711(5) 0.147(4) Uani 0.561(7) 1 d G U P A 1
H61 H 0.050023 1.091608 0.769673 0.176 Uiso 0.561(7) 1 calc R U P A 1
C60 C 0.1186(10) 1.0046(9) 0.7486(6) 0.141(3) Uani 0.561(7) 1 d G U P A 1
H60 H 0.067741 0.991754 0.732256 0.169 Uiso 0.561(7) 1 calc R U P A 1
C59 C 0.2053(11) 0.9639(7) 0.7507(6) 0.121(3) Uani 0.561(7) 1 d DG U P A 1
N8 N 0.2406(10) 0.9021(8) 0.7311(7) 0.115(3) Uani 0.561(7) 1 d D U P A 1
C2 C 0.5115(5) 0.7493(3) 0.7678(2) 0.0626(17) Uani 1 1 d . . . . .
C3 C 0.5239(5) 0.7467(3) 0.8226(2) 0.0668(17) Uani 1 1 d . . . . .
C4 C 0.6231(6) 0.7207(3) 0.8305(3) 0.0691(18) Uani 1 1 d . . . . .
C5 C 0.6783(7) 0.7074(4) 0.8734(3) 0.093(2) Uani 1 1 d . . . . .
H5 H 0.650062 0.712615 0.907002 0.112 Uiso 1 1 calc R U . . .
C6 C 0.7743(9) 0.6866(5) 0.8660(5) 0.122(3) Uani 1 1 d . . . . .
H6 H 0.810785 0.676522 0.895133 0.146 Uiso 1 1 calc R U . . .
C7 C 0.8183(7) 0.6804(5) 0.8164(5) 0.112(3) Uani 1 1 d . . . . .
H7 H 0.884445 0.667220 0.812709 0.134 Uiso 1 1 calc R U . . .
C8 C 0.7683(7) 0.6928(4) 0.7717(4) 0.097(2) Uani 1 1 d . . . . .
H8 H 0.798023 0.687679 0.738353 0.117 Uiso 1 1 calc R U . . .
C9 C 0.6696(6) 0.7137(4) 0.7801(3) 0.0782(19) Uani 1 1 d . . . . .
C10 C 0.6194(5) 0.7318(3) 0.6855(2) 0.080(2) Uani 1 1 d . . . . .
H10A H 0.690116 0.740409 0.672068 0.096 Uiso 1 1 calc R U . . .
H10B H 0.585854 0.774412 0.662531 0.096 Uiso 1 1 calc R U . . .
C11 C 0.5849(5) 0.6579(3) 0.6793(3) 0.080(2) Uani 1 1 d . . . . .
H11A H 0.630857 0.617824 0.692871 0.096 Uiso 1 1 calc R U . . .
H11B H 0.520159 0.641374 0.701522 0.096 Uiso 1 1 calc R U . . .
C16 C 0.5189(6) 0.6050(4) 0.6168(3) 0.099(2) Uani 1 1 d . . . . .
H16A H 0.453143 0.602511 0.637861 0.119 Uiso 1 1 calc R U . . .
H16B H 0.549220 0.556081 0.632085 0.119 Uiso 1 1 calc R U . . .
C15 C 0.5099(7) 0.6182(5) 0.5554(4) 0.121(3) Uani 1 1 d . . . . .
H15A H 0.471212 0.575396 0.552743 0.145 Uiso 1 1 calc R U . . .
H15B H 0.475667 0.665442 0.540776 0.145 Uiso 1 1 calc R U . . .
C14 C 0.6111(8) 0.6241(6) 0.5219(4) 0.121(3) Uani 1 1 d . . . . .
H14A H 0.642789 0.574977 0.533776 0.145 Uiso 1 1 calc R U . . .
H14B H 0.605327 0.636441 0.483087 0.145 Uiso 1 1 calc R U . . .
C13 C 0.6721(7) 0.6859(5) 0.5298(3) 0.117(3) Uani 1 1 d . . . . .
H13A H 0.643738 0.735693 0.514327 0.141 Uiso 1 1 calc R U . . .
H13B H 0.738902 0.687843 0.510116 0.141 Uiso 1 1 calc R U . . .
C12 C 0.6767(6) 0.6717(4) 0.5897(3) 0.094(2) Uani 1 1 d . . . . .
H12A H 0.708807 0.623410 0.604480 0.113 Uiso 1 1 calc R U . . .
H12B H 0.716649 0.713055 0.593332 0.113 Uiso 1 1 calc R U . . .
C1 C 0.4246(5) 0.7689(4) 0.7426(3) 0.0760(19) Uani 1 1 d . . . . .
H1A H 0.368722 0.733233 0.762414 0.091 Uiso 1 1 calc R U . . .
H1B H 0.435742 0.771639 0.704109 0.091 Uiso 1 1 calc R U . . .
C17 C 0.4564(5) 0.7672(4) 0.8607(2) 0.0666(17) Uani 1 1 d . . . . .
H17 H 0.463260 0.745905 0.897861 0.080 Uiso 1 1 calc R U . . .
C18 C 0.3188(6) 0.8275(4) 0.8937(2) 0.075(2) Uani 1 1 d . . . . .
C19 C 0.2182(6) 0.8045(4) 0.9009(3) 0.084(2) Uani 1 1 d . . . . .
C20 C 0.1544(7) 0.8190(6) 0.9433(4) 0.114(3) Uani 1 1 d . . . . .
H20 H 0.087334 0.804193 0.949171 0.137 Uiso 1 1 calc R U . . .
C21 C 0.1897(10) 0.8554(6) 0.9768(4) 0.123(3) Uani 1 1 d . . . . .
H21 H 0.145948 0.865122 1.004796 0.148 Uiso 1 1 calc R U . . .
C22 C 0.2900(10) 0.8775(5) 0.9691(3) 0.115(3) Uani 1 1 d . . . . .
H22 H 0.312171 0.901970 0.991999 0.138 Uiso 1 1 calc R U . . .
C23 C 0.3581(7) 0.8637(4) 0.9274(3) 0.085(2) Uani 1 1 d . . . . .
C24 C 0.1829(6) 0.7623(6) 0.8653(3) 0.101(3) Uani 1 1 d . . . . .
H24 H 0.222928 0.784109 0.828668 0.122 Uiso 1 1 calc R U . . .
C25 C 0.2060(7) 0.6791(5) 0.8859(4) 0.136(3) Uani 1 1 d . . . . .
H25A H 0.276697 0.674491 0.882722 0.204 Uiso 1 1 calc R U . . .
H25B H 0.179528 0.652125 0.864309 0.204 Uiso 1 1 calc R U . . .
H25C H 0.176609 0.656915 0.924005 0.204 Uiso 1 1 calc R U . . .
C26 C 0.0760(7) 0.7743(7) 0.8568(4) 0.160(4) Uani 1 1 d . . . . .
H26A H 0.033232 0.743171 0.889377 0.241 Uiso 1 1 calc R U . . .
H26B H 0.064645 0.759409 0.825713 0.241 Uiso 1 1 calc R U . . .
H26C H 0.062140 0.827956 0.849925 0.241 Uiso 1 1 calc R U . . .
C27 C 0.4655(8) 0.8899(5) 0.9216(3) 0.111(3) Uani 1 1 d . . . . .
H27 H 0.499260 0.884146 0.887024 0.133 Uiso 1 1 calc R U . . .
C28 C 0.5174(7) 0.8384(6) 0.9678(4) 0.133(3) Uani 1 1 d . . . . .
H28A H 0.492112 0.846975 1.001923 0.199 Uiso 1 1 calc R U . . .
H28B H 0.587610 0.850765 0.958986 0.199 Uiso 1 1 calc R U . . .
H28C H 0.505259 0.785025 0.971552 0.199 Uiso 1 1 calc R U . . .
C29 C 0.4823(9) 0.9752(5) 0.9169(4) 0.161(4) Uani 1 1 d . . . . .
H29A H 0.458076 1.008138 0.884576 0.242 Uiso 1 1 calc R U . . .
H29B H 0.552032 0.986606 0.914083 0.242 Uiso 1 1 calc R U . . .
H29C H 0.447283 0.984228 0.949196 0.242 Uiso 1 1 calc R U . . .
C31 C 0.6261(5) 0.9483(3) 0.7239(2) 0.0572(15) Uani 1 1 d . . . . .
C32 C 0.6268(5) 0.9480(3) 0.6693(2) 0.0544(15) Uani 1 1 d . . . . .
C33 C 0.7209(4) 0.9200(3) 0.6523(2) 0.0551(15) Uani 1 1 d . . . . .
C34 C 0.7653(5) 0.9085(4) 0.6042(3) 0.0716(18) Uani 1 1 d . . . . .
H34 H 0.732555 0.920737 0.573503 0.086 Uiso 1 1 calc R U . . .
C35 C 0.8592(6) 0.8784(4) 0.6017(3) 0.093(2) Uani 1 1 d . . . . .
H35 H 0.890173 0.871168 0.569336 0.111 Uiso 1 1 calc R U . . .
C36 C 0.9060(6) 0.8595(4) 0.6481(4) 0.093(2) Uani 1 1 d . . . . .
H36 H 0.968744 0.839280 0.646109 0.111 Uiso 1 1 calc R U . . .
C37 C 0.8641(6) 0.8691(4) 0.6966(3) 0.082(2) Uani 1 1 d . . . . .
H37 H 0.896919 0.856154 0.727302 0.098 Uiso 1 1 calc R U . . .
C38 C 0.7705(5) 0.8991(3) 0.6982(3) 0.0620(16) Uani 1 1 d . . . . .
C39 C 0.7352(5) 0.9018(3) 0.7967(2) 0.0700(17) Uani 1 1 d . U . . .
H39A H 0.778305 0.858413 0.805783 0.084 Uiso 1 1 calc R U . . .
H39B H 0.674642 0.888253 0.823265 0.084 Uiso 1 1 calc R U . . .
C40 C 0.7863(5) 0.9724(3) 0.8015(2) 0.0731(17) Uani 1 1 d . U . . .
H40A H 0.852512 0.980248 0.780237 0.088 Uiso 1 1 calc R U . . .
H40B H 0.749317 1.017838 0.786077 0.088 Uiso 1 1 calc R U . . .
C45 C 0.804(2) 1.0373(10) 0.8680(11) 0.103(3) Uani 0.38(3) 1 d D U P B 1
H45A H 0.740467 1.061237 0.866532 0.123 Uiso 0.38(3) 1 calc R U P B 1
H45B H 0.850454 1.070524 0.837282 0.123 Uiso 0.38(3) 1 calc R U P B 1
C44 C 0.840(2) 1.0379(14) 0.9221(9) 0.109(3) Uani 0.38(3) 1 d D U P B 1
H44A H 0.864120 1.089755 0.917690 0.131 Uiso 0.38(3) 1 calc R U P B 1
H44B H 0.784531 1.023486 0.952127 0.131 Uiso 0.38(3) 1 calc R U P B 1
C43 C 0.923(3) 0.9812(13) 0.9364(12) 0.111(3) Uani 0.38(3) 1 d D U P B 1
H43A H 0.934945 0.974220 0.973760 0.133 Uiso 0.38(3) 1 calc R U P B 1
H43B H 0.983872 1.002073 0.911257 0.133 Uiso 0.38(3) 1 calc R U P B 1
C42 C 0.893(3) 0.9029(12) 0.9318(11) 0.110(3) Uani 0.38(3) 1 d D U P B 1
H42A H 0.832346 0.881445 0.956880 0.132 Uiso 0.38(3) 1 calc R U P B 1
H42B H 0.945059 0.866523 0.941098 0.132 Uiso 0.38(3) 1 calc R U P B 1
C41 C 0.8773(18) 0.9181(13) 0.8712(10) 0.105(3) Uani 0.38(3) 1 d D U P B 1
H41A H 0.936089 0.944963 0.846476 0.126 Uiso 0.38(3) 1 calc R U P B 1
H41B H 0.868236 0.868931 0.865166 0.126 Uiso 0.38(3) 1 calc R U P B 1
C30 C 0.5505(5) 0.9752(4) 0.7571(2) 0.0656(17) Uani 1 1 d . . . . .
H30A H 0.542761 1.030483 0.741299 0.079 Uiso 1 1 calc R U . . .
H30B H 0.564041 0.963424 0.794717 0.079 Uiso 1 1 calc R U . . .
C46 C 0.5508(5) 0.9687(3) 0.6373(2) 0.0506(14) Uani 1 1 d . . . . .
H46 H 0.568379 0.980190 0.599249 0.061 Uiso 1 1 calc R U . . .
C47 C 0.3901(4) 0.9992(4) 0.6164(2) 0.0549(15) Uani 1 1 d . . . . .
C48 C 0.3655(5) 0.9511(4) 0.5863(2) 0.0664(17) Uani 1 1 d . . . . .
C49 C 0.2941(5) 0.9784(5) 0.5519(3) 0.088(2) Uani 1 1 d . . . . .
H49 H 0.276914 0.949407 0.530587 0.106 Uiso 1 1 calc R U . . .
C50 C 0.2487(6) 1.0457(6) 0.5485(3) 0.102(3) Uani 1 1 d . . . . .
H50 H 0.199492 1.060604 0.526157 0.123 Uiso 1 1 calc R U . . .
C51 C 0.2738(6) 1.0922(5) 0.5771(3) 0.093(2) Uani 1 1 d . . . . .
H51 H 0.242843 1.138698 0.573681 0.112 Uiso 1 1 calc R U . . .
C52 C 0.3462(5) 1.0696(4) 0.6115(2) 0.0665(17) Uani 1 1 d . . . . .
C53 C 0.4143(5) 0.8753(4) 0.5885(2) 0.0729(19) Uani 1 1 d . . . . .
H53 H 0.455218 0.863144 0.618156 0.087 Uiso 1 1 calc R U . . .
C54 C 0.3375(6) 0.8070(4) 0.6024(3) 0.106(3) Uani 1 1 d . . . . .
H54A H 0.298973 0.799802 0.638037 0.159 Uiso 1 1 calc R U . . .
H54B H 0.371557 0.760647 0.603013 0.159 Uiso 1 1 calc R U . . .
H54C H 0.294338 0.818246 0.574843 0.159 Uiso 1 1 calc R U . . .
C55 C 0.4830(6) 0.8807(4) 0.5347(3) 0.104(3) Uani 1 1 d . . . . .
H55A H 0.444215 0.888813 0.505247 0.157 Uiso 1 1 calc R U . . .
H55B H 0.517141 0.833344 0.539412 0.157 Uiso 1 1 calc R U . . .
H55C H 0.530594 0.923216 0.525656 0.157 Uiso 1 1 calc R U . . .
C56 C 0.3788(5) 1.1223(4) 0.6415(3) 0.085(2) Uani 1 1 d . . . . .
H56 H 0.390680 1.089086 0.678090 0.101 Uiso 1 1 calc R U . . .
C57 C 0.3057(6) 1.1816(5) 0.6505(4) 0.124(3) Uani 1 1 d . . . . .
H57A H 0.305928 1.223220 0.616367 0.186 Uiso 1 1 calc R U . . .
H57B H 0.324625 1.201697 0.677873 0.186 Uiso 1 1 calc R U . . .
H57C H 0.240240 1.157399 0.663061 0.186 Uiso 1 1 calc R U . . .
C58 C 0.4787(6) 1.1640(4) 0.6104(3) 0.105(3) Uani 1 1 d . . . . .
H58A H 0.526509 1.126329 0.607127 0.157 Uiso 1 1 calc R U . . .
H58B H 0.502056 1.194594 0.630606 0.157 Uiso 1 1 calc R U . . .
H58C H 0.469905 1.197141 0.574225 0.157 Uiso 1 1 calc R U . . .
C64 C 0.1677(13) 0.8726(11) 0.7062(7) 0.146(5) Uani 0.561(7) 1 d D U P A 1
H64A H 0.195639 0.875551 0.669183 0.219 Uiso 0.561(7) 1 calc R U P A 1
H64B H 0.109894 0.903094 0.705098 0.219 Uiso 0.561(7) 1 calc R U P A 1
H64C H 0.149251 0.819615 0.727711 0.219 Uiso 0.561(7) 1 calc R U P A 1
Y2 Y 0.95551(5) 1.39907(4) 0.75440(2) 0.0727(2) Uani 1 1 d D . . . .
N9 N 0.6565(4) 1.4173(3) 0.7423(2) 0.0617(13) Uani 1 1 d . . . . .
N10 N 0.5076(4) 1.4629(3) 0.8616(2) 0.0668(14) Uani 1 1 d . . . . .
N11 N 0.9577(4) 1.4733(3) 0.65694(18) 0.0562(12) Uani 1 1 d . . . . .
N12 N 0.7688(5) 1.2309(3) 0.7437(2) 0.0714(15) Uani 1 1 d . . . . .
N13 N 0.8551(4) 1.1672(3) 0.6213(2) 0.0702(14) Uani 1 1 d . . . . .
N14 N 0.9195(4) 1.3154(3) 0.8508(2) 0.0678(14) Uani 1 1 d . . . . .
N15 N 1.0668(8) 1.4805(7) 0.7755(6) 0.121(3) Uani 0.559(7) 1 d DG U P C 1
C123 C 1.1526(10) 1.4561(7) 0.7508(6) 0.122(3) Uani 0.559(7) 1 d DG U P C 1
C124 C 1.2435(8) 1.4946(8) 0.7451(6) 0.140(3) Uani 0.559(7) 1 d G U P C 1
H124 H 1.300903 1.478259 0.728573 0.168 Uiso 0.559(7) 1 calc R U P C 1
C125 C 1.2484(8) 1.5574(7) 0.7640(5) 0.142(4) Uani 0.559(7) 1 d G U P C 1
H125 H 1.309170 1.583184 0.760104 0.170 Uiso 0.559(7) 1 calc R U P C 1
C126 C 1.1625(10) 1.5818(6) 0.7886(5) 0.132(4) Uani 0.559(7) 1 d G U P C 1
H126 H 1.165853 1.623868 0.801251 0.159 Uiso 0.559(7) 1 calc R U P C 1
C127 C 1.0717(8) 1.5433(7) 0.7944(5) 0.138(4) Uani 0.559(7) 1 d G U P C 1
H127 H 1.014269 1.559627 0.810867 0.165 Uiso 0.559(7) 1 calc R U P C 1
N16 N 1.1310(10) 1.3911(9) 0.7348(6) 0.119(3) Uani 0.559(7) 1 d D U P C 1
C65 C 0.7502(5) 1.4507(3) 0.7251(2) 0.0581(16) Uani 1 1 d . . . . .
C66 C 0.7800(4) 1.4490(3) 0.6699(2) 0.0530(15) Uani 1 1 d . . . . .
C67 C 0.6963(5) 1.4203(3) 0.6535(2) 0.0581(16) Uani 1 1 d . . . . .
C68 C 0.6795(5) 1.4080(4) 0.6050(3) 0.0719(18) Uani 1 1 d . . . . .
H68 H 0.728942 1.419930 0.574238 0.086 Uiso 1 1 calc R U . . .
C69 C 0.5868(7) 1.3774(4) 0.6035(3) 0.094(2) Uani 1 1 d . . . . .
H69 H 0.574259 1.369512 0.571246 0.113 Uiso 1 1 calc R U . . .
C70 C 0.5129(7) 1.3584(5) 0.6491(4) 0.103(3) Uani 1 1 d . . . . .
H70 H 0.451285 1.338744 0.646961 0.123 Uiso 1 1 calc R U . . .
C71 C 0.5302(6) 1.3686(4) 0.6979(3) 0.084(2) Uani 1 1 d . . . . .
H71 H 0.481478 1.354704 0.729044 0.101 Uiso 1 1 calc R U . . .
C72 C 0.6201(5) 1.3996(3) 0.6992(3) 0.0602(16) Uani 1 1 d . . . . .
C73 C 0.6011(5) 1.4031(3) 0.7981(2) 0.0665(17) Uani 1 1 d . . . . .
H73A H 0.646959 1.388903 0.824778 0.080 Uiso 1 1 calc R U . . .
H73B H 0.553552 1.359896 0.806616 0.080 Uiso 1 1 calc R U . . .
C74 C 0.5467(5) 1.4730(3) 0.8036(2) 0.0660(17) Uani 1 1 d . . . . .
H74A H 0.591621 1.518515 0.788632 0.079 Uiso 1 1 calc R U . . .
H74B H 0.492224 1.481444 0.782238 0.079 Uiso 1 1 calc R U . . .
C75 C 0.4261(6) 1.4056(4) 0.8842(3) 0.092(2) Uani 1 1 d . . . . .
H75A H 0.446043 1.357317 0.878534 0.111 Uiso 1 1 calc R U . . .
H75B H 0.369954 1.423226 0.864942 0.111 Uiso 1 1 calc R U . . .
C76 C 0.3953(7) 1.3917(5) 0.9454(3) 0.116(3) Uani 1 1 d . . . . .
H76A H 0.340994 1.352877 0.959815 0.139 Uiso 1 1 calc R U . . .
H76B H 0.450630 1.372635 0.965003 0.139 Uiso 1 1 calc R U . . .
C77 C 0.3634(7) 1.4655(6) 0.9539(4) 0.129(3) Uani 1 1 d . . . . .
H77A H 0.347382 1.457686 0.993224 0.155 Uiso 1 1 calc R U . . .
H77B H 0.304182 1.481920 0.937194 0.155 Uiso 1 1 calc R U . . .
C78 C 0.4451(7) 1.5273(5) 0.9283(3) 0.119(3) Uani 1 1 d . . . . .
H78A H 0.501636 1.513575 0.947894 0.143 Uiso 1 1 calc R U . . .
H78B H 0.422083 1.576220 0.931553 0.143 Uiso 1 1 calc R U . . .
C79 C 0.4759(6) 1.5356(4) 0.8683(3) 0.094(2) Uani 1 1 d . . . . .
H79A H 0.420553 1.553212 0.848398 0.112 Uiso 1 1 calc R U . . .
H79B H 0.529984 1.574479 0.852616 0.112 Uiso 1 1 calc R U . . .
C80 C 0.8058(5) 1.4781(4) 0.7571(2) 0.0678(17) Uani 1 1 d . . . . .
H80A H 0.771379 1.467537 0.794593 0.081 Uiso 1 1 calc R U . . .
H80B H 0.822507 1.533157 0.740582 0.081 Uiso 1 1 calc R U . . .
C81 C 0.8745(5) 1.4692(3) 0.6379(2) 0.0560(15) Uani 1 1 d . . . . .
H81 H 0.878323 1.480708 0.599819 0.067 Uiso 1 1 calc R U . . .
C82 C 1.0463(4) 1.4972(4) 0.6172(2) 0.0615(17) Uani 1 1 d . . . . .
C83 C 1.0869(5) 1.4492(4) 0.5876(2) 0.0683(18) Uani 1 1 d . . . . .
C84 C 1.1755(6) 1.4730(5) 0.5532(3) 0.090(2) Uani 1 1 d . . . . .
H84 H 1.202602 1.442813 0.532286 0.108 Uiso 1 1 calc R U . . .
C85 C 1.2250(6) 1.5402(6) 0.5491(3) 0.105(3) Uani 1 1 d . . . . .
H85 H 1.286361 1.553957 0.526591 0.126 Uiso 1 1 calc R U . . .
C86 C 1.1851(6) 1.5873(5) 0.5777(3) 0.098(3) Uani 1 1 d . . . . .
H86 H 1.219548 1.632967 0.574164 0.117 Uiso 1 1 calc R U . . .
C87 C 1.0940(5) 1.5679(4) 0.6120(3) 0.0758(19) Uani 1 1 d . . . . .
C88 C 1.0357(5) 1.3741(4) 0.5896(3) 0.0749(19) Uani 1 1 d . . . . .
H88 H 0.978935 1.362880 0.619513 0.090 Uiso 1 1 calc R U . . .
C89 C 1.1028(6) 1.3039(4) 0.6037(3) 0.109(3) Uani 1 1 d . . . . .
H89A H 1.157484 1.311330 0.574206 0.164 Uiso 1 1 calc R U . . .
H89B H 1.064872 1.257472 0.608126 0.164 Uiso 1 1 calc R U . . .
H89C H 1.127762 1.299250 0.637446 0.164 Uiso 1 1 calc R U . . .
C90 C 0.9949(6) 1.3815(5) 0.5373(3) 0.107(3) Uani 1 1 d . . . . .
H90A H 0.953780 1.425433 0.528816 0.161 Uiso 1 1 calc R U . . .
H90B H 0.956054 1.335391 0.542101 0.161 Uiso 1 1 calc R U . . .
H90C H 1.048807 1.388502 0.507450 0.161 Uiso 1 1 calc R U . . .
C91 C 1.0437(6) 1.6208(4) 0.6412(3) 0.087(2) Uani 1 1 d . . . . .
H91 H 1.011994 1.588149 0.677963 0.105 Uiso 1 1 calc R U . . .
C92 C 0.9622(6) 1.6644(5) 0.6107(4) 0.112(3) Uani 1 1 d . . . . .
H92A H 0.991710 1.701265 0.576082 0.168 Uiso 1 1 calc R U . . .
H92B H 0.924572 1.691149 0.632855 0.168 Uiso 1 1 calc R U . . .
H92C H 0.918957 1.628298 0.603844 0.168 Uiso 1 1 calc R U . . .
C93 C 1.1144(7) 1.6794(5) 0.6495(4) 0.130(3) Uani 1 1 d . . . . .
H93A H 1.162919 1.652382 0.671268 0.195 Uiso 1 1 calc R U . . .
H93B H 1.077371 1.710721 0.668278 0.195 Uiso 1 1 calc R U . . .
H93C H 1.147388 1.711994 0.614131 0.195 Uiso 1 1 calc R U . . .
C94 C 0.8418(6) 1.2501(3) 0.7682(3) 0.0681(18) Uani 1 1 d . . . . .
C95 C 0.7961(5) 1.2471(3) 0.8231(2) 0.0618(16) Uani 1 1 d . . . . .
C96 C 0.6949(5) 1.2204(3) 0.8298(3) 0.0641(17) Uani 1 1 d . . . . .
C97 C 0.6150(6) 1.2061(4) 0.8726(3) 0.078(2) Uani 1 1 d . . . . .
H97 H 0.622887 1.211167 0.906462 0.094 Uiso 1 1 calc R U . . .
C98 C 0.5247(7) 1.1845(4) 0.8636(4) 0.101(3) Uani 1 1 d . . . . .
H98 H 0.470752 1.175088 0.891865 0.121 Uiso 1 1 calc R U . . .
C99 C 0.5114(7) 1.1763(4) 0.8141(4) 0.106(3) Uani 1 1 d . . . . .
H99 H 0.449046 1.161063 0.809618 0.127 Uiso 1 1 calc R U . . .
C100 C 0.5873(8) 1.1901(4) 0.7718(3) 0.096(2) Uani 1 1 d . . . . .
H100 H 0.577835 1.184709 0.738280 0.115 Uiso 1 1 calc R U . . .
C101 C 0.6779(6) 1.2120(3) 0.7794(3) 0.0696(18) Uani 1 1 d . . . . .
C102 C 0.7838(6) 1.2329(3) 0.6863(2) 0.082(2) Uani 1 1 d . . . . .
H10C H 0.831149 1.275069 0.664775 0.098 Uiso 1 1 calc R U . . .
H10D H 0.721372 1.243792 0.672013 0.098 Uiso 1 1 calc R U . . .
C103 C 0.8215(6) 1.1578(4) 0.6783(2) 0.082(2) Uani 1 1 d . . . . .
H10E H 0.875730 1.140685 0.699260 0.098 Uiso 1 1 calc R U . . .
H10F H 0.768462 1.117903 0.692632 0.098 Uiso 1 1 calc R U . . .
C104 C 0.7726(6) 1.1715(5) 0.5907(3) 0.094(2) Uani 1 1 d . . . . .
H10G H 0.731128 1.213298 0.594608 0.112 Uiso 1 1 calc R U . . .
H10H H 0.732427 1.123462 0.606181 0.112 Uiso 1 1 calc R U . . .
C105 C 0.8087(7) 1.1852(5) 0.5298(3) 0.110(3) Uani 1 1 d . . . . .
H10I H 0.751819 1.185848 0.511031 0.132 Uiso 1 1 calc R U . . .
H10J H 0.843556 1.235440 0.513675 0.132 Uiso 1 1 calc R U . . .
C106 C 0.8751(8) 1.1252(5) 0.5212(3) 0.114(3) Uani 1 1 d . . . . .
H10K H 0.901741 1.138394 0.482197 0.137 Uiso 1 1 calc R U . . .
H10L H 0.838419 1.075715 0.532708 0.137 Uiso 1 1 calc R U . . .
C107 C 0.9592(7) 1.1193(5) 0.5545(4) 0.115(3) Uani 1 1 d . . . . .
H10M H 1.000763 1.077440 0.550832 0.138 Uiso 1 1 calc R U . . .
H10N H 0.999807 1.167117 0.540193 0.138 Uiso 1 1 calc R U . . .
C108 C 0.9197(6) 1.1046(4) 0.6146(3) 0.099(2) Uani 1 1 d . . . . .
H10O H 0.882066 1.055345 0.629498 0.119 Uiso 1 1 calc R U . . .
H10P H 0.974659 1.101629 0.635089 0.119 Uiso 1 1 calc R U . . .
C109 C 0.9416(6) 1.2684(4) 0.7450(3) 0.085(2) Uani 1 1 d . . . . .
H10Q H 0.953732 1.270353 0.706584 0.101 Uiso 1 1 calc R U . . .
H10R H 0.985654 1.232574 0.765841 0.101 Uiso 1 1 calc R U . . .
C110 C 0.8401(5) 1.2697(3) 0.8621(3) 0.0673(18) Uani 1 1 d . . . . .
H110 H 0.810132 1.250436 0.898903 0.081 Uiso 1 1 calc R U . . .
C111 C 0.9545(7) 1.3330(4) 0.8955(3) 0.082(2) Uani 1 1 d . . . . .
C112 C 0.8970(7) 1.3747(5) 0.9253(3) 0.091(2) Uani 1 1 d . . . . .
C113 C 0.9411(10) 1.3941(5) 0.9639(4) 0.120(3) Uani 1 1 d . . . . .
H113 H 0.905797 1.422512 0.983926 0.144 Uiso 1 1 calc R U . . .
C114 C 1.0330(11) 1.3739(7) 0.9740(4) 0.144(5) Uani 1 1 d . . . . .
H114 H 1.059565 1.388626 1.000488 0.173 Uiso 1 1 calc R U . . .
C115 C 1.0890(8) 1.3316(7) 0.9456(4) 0.133(4) Uani 1 1 d . . . . .
H115 H 1.152639 1.317925 0.952899 0.160 Uiso 1 1 calc R U . . .
C116 C 1.0494(7) 1.3099(5) 0.9064(3) 0.097(3) Uani 1 1 d . . . . .
C117 C 0.7923(7) 1.3987(4) 0.9165(3) 0.097(3) Uani 1 1 d . . . . .
H117 H 0.779742 1.387837 0.883192 0.117 Uiso 1 1 calc R U . . .
C118 C 0.7143(7) 1.3517(5) 0.9636(3) 0.122(3) Uani 1 1 d . . . . .
H11C H 0.721972 1.297509 0.969341 0.183 Uiso 1 1 calc R U . . .
H11D H 0.649262 1.365509 0.954627 0.183 Uiso 1 1 calc R U . . .
H11E H 0.722325 1.362511 0.996817 0.183 Uiso 1 1 calc R U . . .
C119 C 0.7787(8) 1.4851(5) 0.9058(4) 0.146(4) Uani 1 1 d . . . . .
H11F H 0.778961 1.496500 0.939505 0.219 Uiso 1 1 calc R U . . .
H11G H 0.716520 1.498910 0.892615 0.219 Uiso 1 1 calc R U . . .
H11H H 0.832046 1.514320 0.878416 0.219 Uiso 1 1 calc R U . . .
C120 C 1.1070(7) 1.2613(6) 0.8765(4) 0.115(3) Uani 1 1 d . . . . .
H120 H 1.088538 1.277745 0.839296 0.138 Uiso 1 1 calc R U . . .
C121 C 1.0737(8) 1.1768(6) 0.9021(4) 0.152(4) Uani 1 1 d . . . . .
H12C H 1.098707 1.155349 0.936516 0.228 Uiso 1 1 calc R U . . .
H12D H 1.098739 1.149224 0.877378 0.228 Uiso 1 1 calc R U . . .
H12E H 1.002400 1.172215 0.908714 0.228 Uiso 1 1 calc R U . . .
C122 C 1.2204(7) 1.2733(8) 0.8680(4) 0.181(5) Uani 1 1 d . . . . .
H12F H 1.237643 1.327599 0.857982 0.271 Uiso 1 1 calc R U . . .
H12G H 1.249651 1.254277 0.838998 0.271 Uiso 1 1 calc R U . . .
H12H H 1.244836 1.245715 0.901685 0.271 Uiso 1 1 calc R U . . .
C128 C 1.2181(13) 1.3616(11) 0.7114(7) 0.152(5) Uani 0.559(7) 1 d D U P C 1
H12I H 1.237830 1.316833 0.738795 0.228 Uiso 0.559(7) 1 calc R U P C 1
H12J H 1.271018 1.400798 0.699197 0.228 Uiso 0.559(7) 1 calc R U P C 1
H12K H 1.203905 1.347579 0.680398 0.228 Uiso 0.559(7) 1 calc R U P C 1
N15A N 1.1324(9) 1.4236(9) 0.7381(7) 0.122(3) Uani 0.441(7) 1 d DG U P C 2
C129 C 1.1319(10) 1.4759(11) 0.7671(7) 0.124(3) Uani 0.441(7) 1 d DG U P C 2
C1A C 1.2186(14) 1.5177(10) 0.7644(7) 0.138(3) Uani 0.441(7) 1 d G U P C 2
H1AA H 1.218271 1.552661 0.783865 0.166 Uiso 0.441(7) 1 calc R U P C 2
C1B C 1.3058(10) 1.5073(9) 0.7327(7) 0.144(4) Uani 0.441(7) 1 d G U P C 2
H1BA H 1.363806 1.535340 0.730925 0.173 Uiso 0.441(7) 1 calc R U P C 2
C1C C 1.3063(9) 1.4551(9) 0.7037(6) 0.134(4) Uani 0.441(7) 1 d G U P C 2
H1C H 1.364653 1.448159 0.682489 0.160 Uiso 0.441(7) 1 calc R U P C 2
C1D C 1.2196(12) 1.4132(8) 0.7064(6) 0.131(4) Uani 0.441(7) 1 d G U P C 2
H1D H 1.219963 1.378299 0.686994 0.158 Uiso 0.441(7) 1 calc R U P C 2
N16A N 1.0324(14) 1.4880(11) 0.7901(8) 0.122(3) Uani 0.441(7) 1 d D U P C 2
C1E C 1.0365(17) 1.5312(13) 0.8284(9) 0.151(5) Uani 0.441(7) 1 d D U P C 2
H1EA H 1.102209 1.530183 0.837847 0.226 Uiso 0.441(7) 1 calc R U P C 2
H1EB H 0.989646 1.508012 0.861346 0.226 Uiso 0.441(7) 1 calc R U P C 2
H1EC H 1.020222 1.583916 0.811232 0.226 Uiso 0.441(7) 1 calc R U P C 2
N7A N 0.2340(10) 0.9278(10) 0.7357(8) 0.117(3) Uani 0.439(7) 1 d DG U P A 2
C63A C 0.1625(12) 0.9188(8) 0.7048(6) 0.127(4) Uani 0.439(7) 1 d G U P A 2
H63A H 0.170132 0.882610 0.686220 0.153 Uiso 0.439(7) 1 calc R U P A 2
C62A C 0.0794(10) 0.9637(9) 0.7015(6) 0.127(4) Uani 0.439(7) 1 d G U P A 2
H62A H 0.031554 0.957623 0.680763 0.153 Uiso 0.439(7) 1 calc R U P A 2
C61A C 0.0680(10) 1.0177(9) 0.7292(7) 0.144(4) Uani 0.439(7) 1 d G U P A 2
H61A H 0.012423 1.047802 0.727008 0.173 Uiso 0.439(7) 1 calc R U P A 2
C60A C 0.1395(14) 1.0268(10) 0.7602(8) 0.139(3) Uani 0.439(7) 1 d G U P A 2
H60A H 0.131869 1.062968 0.778710 0.167 Uiso 0.439(7) 1 calc R U P A 2
C59A C 0.2226(13) 0.9819(12) 0.7634(8) 0.123(3) Uani 0.439(7) 1 d DG U P A 2
N8A N 0.3051(13) 0.9870(11) 0.7885(8) 0.117(3) Uani 0.439(7) 1 d D U P A 2
C64A C 0.2903(18) 1.0268(13) 0.8293(8) 0.142(5) Uani 0.439(7) 1 d D U P A 2
H64D H 0.257221 0.991989 0.863845 0.213 Uiso 0.439(7) 1 calc R U P A 2
H64E H 0.250261 1.070644 0.816634 0.213 Uiso 0.439(7) 1 calc R U P A 2
H64F H 0.353487 1.044200 0.834419 0.213 Uiso 0.439(7) 1 calc R U P A 2
C40A C 0.8254(15) 1.0388(7) 0.8603(6) 0.105(3) Uani 0.62(3) 1 d D U P B 2
H40C H 0.791150 1.080385 0.836960 0.126 Uiso 0.62(3) 1 calc R U P B 2
H40D H 0.896514 1.048221 0.848500 0.126 Uiso 0.62(3) 1 calc R U P B 2
C41A C 0.7970(16) 1.0317(9) 0.9224(5) 0.110(3) Uani 0.62(3) 1 d D U P B 2
H41C H 0.802807 1.082024 0.927054 0.132 Uiso 0.62(3) 1 calc R U P B 2
H41D H 0.729049 1.011322 0.935906 0.132 Uiso 0.62(3) 1 calc R U P B 2
C42A C 0.8694(18) 0.9760(8) 0.9544(7) 0.107(3) Uani 0.62(3) 1 d D U P B 2
H42C H 0.937888 0.992721 0.938495 0.128 Uiso 0.62(3) 1 calc R U P B 2
H42D H 0.859385 0.972610 0.993058 0.128 Uiso 0.62(3) 1 calc R U P B 2
C43A C 0.8431(18) 0.8979(8) 0.9479(6) 0.110(3) Uani 0.62(3) 1 d D U P B 2
H43C H 0.775059 0.881700 0.965094 0.132 Uiso 0.62(3) 1 calc R U P B 2
H43D H 0.886189 0.858906 0.966567 0.132 Uiso 0.62(3) 1 calc R U P B 2
C44A C 0.8549(13) 0.9044(9) 0.8862(6) 0.102(3) Uani 0.62(3) 1 d D U P B 2
H44C H 0.923742 0.917251 0.869324 0.122 Uiso 0.62(3) 1 calc R U P B 2
H44D H 0.836014 0.855099 0.882837 0.122 Uiso 0.62(3) 1 calc R U P B 2

loop_
_atom_site_aniso_label
_atom_site_aniso_U_11
_atom_site_aniso_U_22
_atom_site_aniso_U_33
_atom_site_aniso_U_23
_atom_site_aniso_U_13
_atom_site_aniso_U_12
Y1 0.0735(5) 0.0693(4) 0.0493(4) -0.0017(3) 0.0007(3) 0.0037(3)
N1 0.083(4) 0.059(3) 0.061(4) -0.016(3) 0.007(3) -0.002(3)
N2 0.083(4) 0.055(3) 0.063(4) -0.014(3) 0.006(3) -0.003(3)
N3 0.101(4) 0.056(3) 0.045(3) -0.011(2) 0.005(3) 0.006(3)
N4 0.072(4) 0.052(3) 0.051(3) -0.009(2) -0.020(3) 0.001(3)
N5 0.135(4) 0.058(3) 0.063(3) -0.023(2) -0.044(3) 0.014(3)
N6 0.065(4) 0.055(3) 0.041(3) -0.006(2) -0.010(3) -0.001(2)
N7 0.118(5) 0.120(5) 0.092(5) -0.025(4) 0.002(4) -0.002(5)
C63 0.133(6) 0.134(6) 0.109(6) -0.026(5) 0.003(5) 0.006(5)
C62 0.130(6) 0.132(6) 0.131(6) -0.048(5) 0.006(6) 0.023(6)
C61 0.133(6) 0.146(6) 0.143(6) -0.033(5) 0.006(5) 0.024(6)
C60 0.125(5) 0.142(6) 0.131(5) -0.018(5) -0.001(5) 0.011(5)
C59 0.111(5) 0.127(5) 0.101(5) -0.013(4) 0.002(4) 0.006(4)
N8 0.108(5) 0.124(6) 0.088(5) -0.008(5) -0.003(4) 0.001(5)
C2 0.087(5) 0.043(3) 0.052(4) -0.007(3) -0.008(4) -0.007(3)
C3 0.097(5) 0.048(4) 0.051(4) -0.012(3) -0.007(4) 0.003(3)
C4 0.094(6) 0.043(4) 0.065(5) -0.009(3) -0.016(4) -0.001(3)
C5 0.117(7) 0.057(4) 0.101(6) -0.010(4) -0.037(6) 0.013(4)
C6 0.135(10) 0.074(6) 0.155(10) -0.017(6) -0.065(8) 0.012(6)
C7 0.102(7) 0.072(6) 0.147(9) -0.014(6) -0.022(7) 0.012(5)
C8 0.102(7) 0.063(5) 0.114(7) -0.019(5) 0.002(6) 0.006(4)
C9 0.093(6) 0.052(4) 0.076(5) -0.007(4) -0.006(5) -0.005(4)
C10 0.112(6) 0.057(4) 0.057(4) -0.012(3) 0.014(4) 0.000(4)
C11 0.105(6) 0.053(4) 0.072(5) -0.018(3) 0.012(4) -0.007(4)
C16 0.103(6) 0.083(6) 0.107(7) -0.033(5) 0.005(5) -0.002(5)
C15 0.142(9) 0.125(8) 0.113(7) -0.055(6) -0.038(7) 0.012(6)
C14 0.154(9) 0.131(8) 0.091(6) -0.057(6) -0.012(6) 0.022(7)
C13 0.154(8) 0.116(7) 0.075(6) -0.037(5) 0.018(5) 0.007(6)
C12 0.098(6) 0.095(6) 0.080(5) -0.027(4) 0.010(4) 0.004(4)
C1 0.095(5) 0.072(4) 0.054(4) -0.013(3) -0.008(4) -0.012(4)
C17 0.089(5) 0.053(4) 0.046(4) -0.006(3) 0.002(4) -0.006(4)
C18 0.112(7) 0.062(4) 0.040(4) -0.010(3) 0.000(4) 0.013(4)
C19 0.088(6) 0.089(5) 0.062(5) -0.015(4) 0.012(4) 0.014(4)
C20 0.104(7) 0.133(8) 0.089(6) -0.023(6) 0.008(5) 0.005(6)
C21 0.170(11) 0.105(7) 0.089(7) -0.035(6) 0.006(7) 0.029(7)
C22 0.182(10) 0.088(6) 0.076(6) -0.037(5) 0.001(7) 0.003(7)
C23 0.125(7) 0.064(5) 0.057(5) -0.016(4) 0.006(5) 0.005(4)
C24 0.093(7) 0.131(8) 0.074(5) -0.029(5) 0.000(4) -0.007(5)
C25 0.162(10) 0.117(8) 0.131(8) -0.050(7) -0.005(7) -0.019(7)
C26 0.101(8) 0.247(14) 0.124(8) -0.056(8) 0.000(6) -0.001(8)
C27 0.167(9) 0.092(6) 0.063(5) -0.019(4) 0.000(5) -0.023(6)
C28 0.152(9) 0.150(9) 0.091(7) -0.031(6) -0.019(6) -0.021(7)
C29 0.248(13) 0.086(7) 0.155(9) -0.048(6) -0.027(9) -0.030(7)
C31 0.077(5) 0.045(3) 0.047(4) -0.010(3) -0.013(3) 0.001(3)
C32 0.066(4) 0.053(4) 0.045(3) -0.015(3) -0.014(3) -0.002(3)
C33 0.067(4) 0.050(3) 0.048(4) -0.016(3) -0.008(3) 0.002(3)
C34 0.084(5) 0.066(4) 0.059(4) -0.015(3) -0.009(4) 0.008(4)
C35 0.084(6) 0.109(6) 0.086(6) -0.040(5) 0.001(5) 0.021(5)
C36 0.090(6) 0.089(6) 0.105(7) -0.041(5) -0.013(5) 0.025(4)
C37 0.098(6) 0.067(5) 0.079(5) -0.017(4) -0.029(4) 0.007(4)
C38 0.062(4) 0.056(4) 0.068(4) -0.019(3) -0.015(4) 0.009(3)
C39 0.109(5) 0.052(3) 0.051(3) -0.011(3) -0.033(3) 0.006(3)
C40 0.104(4) 0.053(3) 0.065(4) -0.014(3) -0.032(3) 0.006(3)
C45 0.158(7) 0.081(5) 0.083(5) -0.036(5) -0.042(5) 0.016(5)
C44 0.162(7) 0.095(5) 0.088(5) -0.044(5) -0.046(5) 0.008(6)
C43 0.159(7) 0.105(5) 0.082(6) -0.034(5) -0.053(6) 0.011(6)
C42 0.155(7) 0.106(5) 0.074(6) -0.024(5) -0.045(6) 0.023(6)
C41 0.151(7) 0.096(6) 0.071(6) -0.022(5) -0.042(6) 0.022(6)
C30 0.084(5) 0.063(4) 0.047(4) -0.015(3) -0.009(3) 0.000(3)
C46 0.062(4) 0.042(3) 0.040(3) -0.007(2) 0.002(3) -0.005(3)
C47 0.048(4) 0.066(4) 0.037(3) -0.001(3) 0.000(3) -0.008(3)
C48 0.062(4) 0.082(5) 0.042(3) -0.003(3) -0.008(3) -0.015(4)
C49 0.068(5) 0.142(7) 0.049(4) -0.019(4) -0.016(4) -0.010(5)
C50 0.066(5) 0.167(9) 0.058(5) -0.013(6) -0.016(4) 0.013(6)
C51 0.077(6) 0.119(7) 0.066(5) -0.008(5) -0.009(4) 0.026(5)
C52 0.063(4) 0.073(5) 0.050(4) -0.004(3) -0.001(3) 0.008(4)
C53 0.089(5) 0.070(5) 0.054(4) -0.010(3) -0.016(4) -0.019(4)
C54 0.138(7) 0.093(6) 0.093(6) -0.032(5) -0.027(5) -0.031(5)
C55 0.136(7) 0.093(6) 0.074(5) -0.025(4) 0.012(5) -0.001(5)
C56 0.087(6) 0.075(5) 0.084(5) -0.017(4) -0.013(4) 0.025(4)
C57 0.121(7) 0.102(6) 0.140(8) -0.036(6) -0.003(6) 0.044(5)
C58 0.115(7) 0.081(5) 0.120(7) -0.036(5) -0.017(5) 0.010(5)
C64 0.164(10) 0.144(10) 0.119(9) -0.041(9) 0.011(8) -0.019(9)
Y2 0.0750(5) 0.0741(5) 0.0530(4) 0.0022(3) -0.0122(3) -0.0030(3)
N9 0.064(4) 0.053(3) 0.054(3) -0.007(2) 0.010(3) -0.002(3)
N10 0.081(4) 0.052(3) 0.061(3) -0.016(3) 0.006(3) -0.001(3)
N11 0.055(3) 0.054(3) 0.050(3) -0.006(2) -0.004(3) 0.000(2)
N12 0.108(5) 0.057(3) 0.054(3) -0.018(3) -0.023(4) 0.004(3)
N13 0.093(4) 0.060(3) 0.054(3) -0.013(3) -0.017(3) 0.008(3)
N14 0.084(4) 0.062(3) 0.052(3) -0.007(3) -0.016(3) -0.006(3)
N15 0.128(6) 0.127(5) 0.103(5) -0.026(4) -0.029(5) 0.015(5)
C123 0.120(5) 0.132(5) 0.106(5) -0.018(4) -0.037(4) 0.008(4)
C124 0.135(5) 0.148(6) 0.130(5) -0.028(5) -0.035(5) 0.003(5)
C125 0.141(6) 0.148(6) 0.141(6) -0.044(5) -0.040(5) -0.012(6)
C126 0.141(6) 0.137(6) 0.133(6) -0.055(5) -0.036(6) -0.011(6)
C127 0.144(6) 0.145(6) 0.118(6) -0.030(5) -0.027(5) 0.004(5)
N16 0.120(5) 0.127(6) 0.097(5) -0.010(5) -0.036(4) 0.017(5)
C65 0.071(5) 0.041(3) 0.051(4) -0.005(3) 0.003(3) 0.007(3)
C66 0.058(4) 0.049(3) 0.047(3) -0.010(3) -0.005(3) -0.001(3)
C67 0.069(4) 0.040(3) 0.059(4) -0.010(3) -0.005(3) 0.011(3)
C68 0.079(5) 0.065(4) 0.073(5) -0.027(4) -0.007(4) -0.006(4)
C69 0.100(7) 0.094(6) 0.095(6) -0.039(5) -0.021(5) -0.003(5)
C70 0.103(7) 0.105(6) 0.106(7) -0.041(5) -0.018(6) -0.027(5)
C71 0.080(6) 0.074(5) 0.086(6) -0.017(4) 0.010(4) -0.012(4)
C72 0.063(4) 0.046(3) 0.066(4) -0.013(3) -0.003(4) -0.003(3)
C73 0.076(4) 0.052(4) 0.057(4) -0.005(3) 0.009(3) -0.007(3)
C74 0.081(5) 0.050(4) 0.061(4) -0.014(3) -0.003(3) 0.006(3)
C75 0.102(6) 0.079(5) 0.086(5) -0.025(4) 0.017(4) -0.009(4)
C76 0.130(7) 0.105(7) 0.087(6) -0.023(5) 0.042(5) -0.015(5)
C77 0.118(8) 0.166(10) 0.098(7) -0.058(7) 0.030(6) 0.017(7)
C78 0.146(8) 0.135(8) 0.096(6) -0.073(6) 0.000(6) 0.018(7)
C79 0.115(6) 0.079(5) 0.089(6) -0.035(4) -0.002(5) 0.006(4)
C80 0.085(5) 0.063(4) 0.052(4) -0.015(3) -0.008(3) 0.002(3)
C81 0.070(5) 0.040(3) 0.047(3) -0.004(3) -0.003(3) 0.003(3)
C82 0.053(4) 0.070(4) 0.045(4) 0.001(3) -0.003(3) 0.011(3)
C83 0.058(4) 0.082(5) 0.049(4) -0.002(3) -0.002(3) 0.006(4)
C84 0.070(5) 0.127(7) 0.067(5) -0.027(5) -0.001(4) 0.001(5)
C85 0.062(5) 0.168(10) 0.065(5) -0.014(6) 0.002(4) -0.010(6)
C86 0.078(6) 0.121(7) 0.069(5) 0.003(5) -0.009(4) -0.037(5)
C87 0.072(5) 0.080(5) 0.057(4) 0.002(4) -0.008(4) -0.014(4)
C88 0.082(5) 0.077(5) 0.056(4) -0.013(3) -0.001(4) 0.017(4)
C89 0.144(7) 0.090(6) 0.084(5) -0.023(4) 0.001(5) 0.048(5)
C90 0.142(8) 0.100(6) 0.078(5) -0.025(4) -0.021(5) 0.009(5)
C91 0.091(6) 0.080(5) 0.083(5) -0.015(4) -0.017(4) -0.026(4)
C92 0.103(7) 0.098(6) 0.131(7) -0.032(5) -0.018(6) -0.004(5)
C93 0.133(8) 0.100(6) 0.163(9) -0.048(6) -0.030(7) -0.035(6)
C94 0.087(5) 0.053(4) 0.054(4) -0.006(3) -0.007(4) 0.013(4)
C95 0.088(5) 0.048(4) 0.047(4) -0.011(3) -0.013(3) 0.009(3)
C96 0.085(5) 0.038(3) 0.061(4) -0.006(3) -0.008(4) 0.000(3)
C97 0.095(6) 0.060(4) 0.072(5) -0.015(4) -0.002(4) -0.010(4)
C98 0.109(7) 0.080(5) 0.095(7) -0.013(5) 0.005(5) -0.031(5)
C99 0.106(7) 0.085(6) 0.120(8) -0.020(5) -0.025(6) -0.029(5)
C100 0.132(8) 0.066(5) 0.084(6) -0.015(4) -0.025(6) -0.029(5)
C101 0.097(6) 0.042(4) 0.064(5) -0.011(3) -0.009(4) -0.006(4)
C102 0.145(7) 0.050(4) 0.051(4) -0.015(3) -0.019(4) 0.012(4)
C103 0.127(6) 0.060(4) 0.054(4) -0.009(3) -0.022(4) 0.005(4)
C104 0.101(6) 0.113(6) 0.074(5) -0.036(4) -0.022(4) 0.006(5)
C105 0.154(8) 0.122(7) 0.064(5) -0.036(5) -0.037(5) 0.006(6)
C106 0.161(9) 0.117(7) 0.076(6) -0.049(5) -0.012(6) -0.008(6)
C107 0.124(8) 0.131(8) 0.100(7) -0.062(6) 0.011(6) 0.003(6)
C108 0.121(7) 0.093(6) 0.101(6) -0.043(5) -0.039(5) 0.028(5)
C109 0.105(6) 0.079(5) 0.057(4) -0.006(4) -0.008(4) 0.016(4)
C110 0.091(5) 0.052(4) 0.050(4) -0.006(3) -0.007(4) 0.008(4)
C111 0.114(7) 0.074(5) 0.051(4) -0.006(4) -0.023(4) -0.020(4)
C112 0.136(8) 0.081(5) 0.051(4) -0.016(4) -0.014(5) -0.019(5)
C113 0.162(10) 0.117(7) 0.082(6) -0.034(5) -0.019(7) -0.034(7)
C114 0.162(12) 0.187(12) 0.096(8) -0.054(8) -0.035(8) -0.056(10)
C115 0.115(8) 0.183(11) 0.095(7) -0.028(7) -0.035(6) -0.042(7)
C116 0.102(7) 0.122(7) 0.057(5) -0.013(5) -0.019(5) -0.027(6)
C117 0.149(8) 0.070(5) 0.073(5) -0.021(4) -0.019(5) 0.026(5)
C118 0.137(8) 0.123(7) 0.093(6) -0.022(6) -0.008(6) 0.006(6)
C119 0.222(11) 0.089(7) 0.120(8) -0.043(6) 0.017(7) 0.022(7)
C120 0.098(7) 0.145(9) 0.092(6) -0.012(6) -0.040(5) 0.001(6)
C121 0.161(10) 0.123(9) 0.162(10) -0.032(8) -0.030(8) 0.018(7)
C122 0.088(8) 0.299(16) 0.153(10) -0.061(10) -0.040(7) -0.002(8)
C128 0.183(10) 0.138(10) 0.129(9) -0.038(9) -0.015(9) 0.021(9)
N15A 0.128(5) 0.130(6) 0.097(5) -0.018(5) -0.028(5) 0.020(5)
C129 0.127(5) 0.132(5) 0.109(5) -0.022(4) -0.041(4) 0.003(5)
C1A 0.134(6) 0.144(6) 0.131(5) -0.032(5) -0.035(5) 0.000(5)
C1B 0.130(6) 0.152(7) 0.138(6) -0.028(5) -0.030(6) -0.001(6)
C1C 0.119(7) 0.144(7) 0.127(7) -0.025(6) -0.033(6) 0.006(6)
C1D 0.131(6) 0.133(6) 0.117(6) -0.016(5) -0.035(5) 0.017(6)
N16A 0.126(6) 0.130(6) 0.106(6) -0.023(5) -0.037(5) 0.000(5)
C1E 0.149(10) 0.147(9) 0.132(10) -0.030(8) 0.014(9) 0.033(9)
N7A 0.119(5) 0.123(6) 0.089(5) -0.016(5) -0.001(4) -0.006(5)
C63A 0.120(6) 0.128(6) 0.110(6) -0.013(5) 0.001(5) -0.001(6)
C62A 0.107(6) 0.137(7) 0.120(6) -0.021(6) -0.010(6) 0.006(6)
C61A 0.126(6) 0.151(6) 0.135(6) -0.023(5) -0.010(6) 0.008(6)
C60A 0.128(5) 0.142(6) 0.129(5) -0.025(5) 0.000(5) 0.010(5)
C59A 0.117(5) 0.126(5) 0.103(5) -0.017(4) 0.007(4) 0.007(4)
N8A 0.114(6) 0.122(5) 0.094(6) -0.017(5) 0.004(5) 0.013(5)
C64A 0.152(9) 0.146(9) 0.118(9) -0.021(8) -0.041(9) -0.013(9)
C40A 0.162(6) 0.080(5) 0.084(5) -0.031(4) -0.043(5) 0.013(5)
C41A 0.164(7) 0.098(5) 0.089(5) -0.047(4) -0.046(5) 0.010(5)
C42A 0.159(7) 0.101(5) 0.076(5) -0.038(4) -0.047(5) 0.012(6)
C43A 0.158(7) 0.106(5) 0.072(5) -0.022(5) -0.052(5) 0.019(6)
C44A 0.150(6) 0.094(5) 0.068(6) -0.024(5) -0.041(5) 0.024(5)

loop_
_atom_type_symbol
_atom_type_description
_atom_type_scat_dispersion_real
_atom_type_scat_dispersion_imag
_atom_type_scat_source
C C 0.0033 0.0016 'International Tables Vol C Tables 4.2.6.8 and 6.1.1.4'
H H 0.0000 0.0000 'International Tables Vol C Tables 4.2.6.8 and 6.1.1.4'
N N 0.0061 0.0033 'International Tables Vol C Tables 4.2.6.8 and 6.1.1.4'
Y Y -2.7962 3.5667 'International Tables Vol C Tables 4.2.6.8 and 6.1.1.4'

loop_
_geom_angle_atom_site_label_1
_geom_angle_atom_site_label_2
_geom_angle_atom_site_label_3
_geom_angle
_geom_angle_site_symmetry_1
_geom_angle_site_symmetry_3
_geom_angle_publ_flag
N3 Y1 N6 167.65(18) . . ?
N3 Y1 C1 77.72(19) . . ?
N3 Y1 C30 96.10(19) . . ?
N3 Y1 C59A 97.0(4) . . ?
N6 Y1 C1 96.27(18) . . ?
N6 Y1 C30 77.30(18) . . ?
N6 Y1 C59A 95.1(4) . . ?
N7 Y1 N3 92.1(4) . . ?
N7 Y1 N6 99.0(4) . . ?
N7 Y1 C1 143.4(4) . . ?
N7 Y1 C30 96.5(4) . . ?
N8 Y1 N3 103.8(4) . . ?
N8 Y1 N6 87.0(4) . . ?
N8 Y1 N7 56.7(5) . . ?
N8 Y1 C1 91.3(4) . . ?
N8 Y1 C30 146.6(4) . . ?
C1 Y1 C30 119.4(2) . . ?
C1 Y1 C59A 129.6(4) . . ?
C30 Y1 C59A 111.0(4) . . ?
N7A Y1 N3 104.7(5) . . ?
N7A Y1 N6 87.2(5) . . ?
N7A Y1 C1 103.7(4) . . ?
N7A Y1 C30 135.3(4) . . ?
N7A Y1 C59A 28.5(2) . . ?
N8A Y1 N3 85.7(5) . . ?
N8A Y1 N6 104.0(5) . . ?
N8A Y1 C1 150.5(5) . . ?
N8A Y1 C30 86.3(5) . . ?
N8A Y1 N7A 57.0(6) . . ?
N8A Y1 C59A 28.5(4) . . ?
C2 N1 C9 110.6(6) . . ?
C2 N1 C10 124.1(6) . . ?
C9 N1 C10 125.3(6) . . ?
C16 N2 C11 111.5(5) . . ?
C12 N2 C11 111.4(6) . . ?
C12 N2 C16 109.3(6) . . ?
C17 N3 Y1 115.0(4) . . ?
C17 N3 C18 118.2(5) . . ?
C18 N3 Y1 124.3(4) . . ?
C31 N4 C38 109.5(5) . . ?
C31 N4 C39 124.0(5) . . ?
C38 N4 C39 126.4(5) . . ?
C40 N5 C45 112.9(11) . . ?
C40 N5 C40A 107.4(7) . . ?
C41 N5 C40 106.0(10) . . ?
C41 N5 C45 110.3(12) . . ?
C44A N5 C40 117.4(7) . . ?
C44A N5 C40A 110.0(9) . . ?
C46 N6 Y1 115.5(3) . . ?
C46 N6 C47 118.5(5) . . ?
C47 N6 Y1 122.9(4) . . ?
C63 N7 Y1 141.0(7) . . ?
C63 N7 C59 120.0 . . ?
C59 N7 Y1 98.6(7) . . ?
N7 C63 H63 120.0 . . ?
C62 C63 N7 120.0 . . ?
C62 C63 H63 120.0 . . ?
C63 C62 H62 120.0 . . ?
C61 C62 C63 120.0 . . ?
C61 C62 H62 120.0 . . ?
C62 C61 H61 120.0 . . ?
C62 C61 C60 120.0 . . ?
C60 C61 H61 120.0 . . ?
C61 C60 H60 120.0 . . ?
C59 C60 C61 120.0 . . ?
C59 C60 H60 120.0 . . ?
N7 C59 N8 105.8(10) . . ?
C60 C59 N7 120.0 . . ?
C60 C59 N8 134.2(10) . . ?
C59 N8 Y1 98.7(9) . . ?
C59 N8 C64 113.0(12) . . ?
C64 N8 Y1 148.3(11) . . ?
N1 C2 C3 107.4(6) . . ?
N1 C2 C1 125.7(6) . . ?
C1 C2 C3 126.9(7) . . ?
C2 C3 C4 106.9(6) . . ?
C17 C3 C2 127.5(7) . . ?
C17 C3 C4 125.6(6) . . ?
C5 C4 C3 134.4(7) . . ?
C5 C4 C9 118.3(8) . . ?
C9 C4 C3 107.1(6) . . ?
C4 C5 H5 120.3 . . ?
C6 C5 C4 119.4(9) . . ?
C6 C5 H5 120.3 . . ?
C5 C6 H6 119.3 . . ?
C5 C6 C7 121.3(10) . . ?
C7 C6 H6 119.3 . . ?
C6 C7 H7 118.7 . . ?
C6 C7 C8 122.6(9) . . ?
C8 C7 H7 118.7 . . ?
C7 C8 H8 122.3 . . ?
C7 C8 C9 115.3(8) . . ?
C9 C8 H8 122.3 . . ?
N1 C9 C4 107.8(7) . . ?
C8 C9 N1 129.2(8) . . ?
C8 C9 C4 123.0(8) . . ?
N1 C10 H10A 108.9 . . ?
N1 C10 H10B 108.9 . . ?
N1 C10 C11 113.2(5) . . ?
H10A C10 H10B 107.8 . . ?
C11 C10 H10A 108.9 . . ?
C11 C10 H10B 108.9 . . ?
N2 C11 C10 111.0(5) . . ?
N2 C11 H11A 109.4 . . ?
N2 C11 H11B 109.4 . . ?
C10 C11 H11A 109.4 . . ?
C10 C11 H11B 109.4 . . ?
H11A C11 H11B 108.0 . . ?
N2 C16 H16A 109.5 . . ?
N2 C16 H16B 109.5 . . ?
N2 C16 C15 110.6(6) . . ?
H16A C16 H16B 108.1 . . ?
C15 C16 H16A 109.5 . . ?
C15 C16 H16B 109.5 . . ?
C16 C15 H15A 109.6 . . ?
C16 C15 H15B 109.6 . . ?
H15A C15 H15B 108.1 . . ?
C14 C15 C16 110.3(7) . . ?
C14 C15 H15A 109.6 . . ?
C14 C15 H15B 109.6 . . ?
C15 C14 H14A 109.9 . . ?
C15 C14 H14B 109.9 . . ?
H14A C14 H14B 108.3 . . ?
C13 C14 C15 109.0(7) . . ?
C13 C14 H14A 109.9 . . ?
C13 C14 H14B 109.9 . . ?
C14 C13 H13A 109.4 . . ?
C14 C13 H13B 109.4 . . ?
C14 C13 C12 111.3(7) . . ?
H13A C13 H13B 108.0 . . ?
C12 C13 H13A 109.4 . . ?
C12 C13 H13B 109.4 . . ?
N2 C12 C13 112.2(7) . . ?
N2 C12 H12A 109.2 . . ?
N2 C12 H12B 109.2 . . ?
C13 C12 H12A 109.2 . . ?
C13 C12 H12B 109.2 . . ?
H12A C12 H12B 107.9 . . ?
Y1 C1 H1A 112.1 . . ?
Y1 C1 H1B 112.1 . . ?
C2 C1 Y1 98.6(4) . . ?
C2 C1 H1A 112.1 . . ?
C2 C1 H1B 112.1 . . ?
H1A C1 H1B 109.7 . . ?
N3 C17 C3 125.3(6) . . ?
N3 C17 H17 117.3 . . ?
C3 C17 H17 117.3 . . ?
C19 C18 N3 117.5(7) . . ?
C19 C18 C23 123.4(7) . . ?
C23 C18 N3 119.1(7) . . ?
C18 C19 C24 120.3(7) . . ?
C20 C19 C18 117.8(8) . . ?
C20 C19 C24 121.8(8) . . ?
C19 C20 H20 119.7 . . ?
C21 C20 C19 120.7(9) . . ?
C21 C20 H20 119.7 . . ?
C20 C21 H21 119.7 . . ?
C20 C21 C22 120.7(9) . . ?
C22 C21 H21 119.7 . . ?
C21 C22 H22 119.4 . . ?
C21 C22 C23 121.3(9) . . ?
C23 C22 H22 119.4 . . ?
C18 C23 C27 125.8(7) . . ?
C22 C23 C18 116.2(9) . . ?
C22 C23 C27 117.9(8) . . ?
C19 C24 H24 106.2 . . ?
C19 C24 C26 114.5(8) . . ?
C25 C24 C19 110.2(7) . . ?
C25 C24 H24 106.2 . . ?
C25 C24 C26 112.9(9) . . ?
C26 C24 H24 106.2 . . ?
C24 C25 H25A 109.5 . . ?
C24 C25 H25B 109.5 . . ?
C24 C25 H25C 109.5 . . ?
H25A C25 H25B 109.5 . . ?
H25A C25 H25C 109.5 . . ?
H25B C25 H25C 109.5 . . ?
C24 C26 H26A 109.5 . . ?
C24 C26 H26B 109.5 . . ?
C24 C26 H26C 109.5 . . ?
H26A C26 H26B 109.5 . . ?
H26A C26 H26C 109.5 . . ?
H26B C26 H26C 109.5 . . ?
C23 C27 H27 106.6 . . ?
C23 C27 C28 112.2(7) . . ?
C23 C27 C29 115.0(9) . . ?
C28 C27 H27 106.6 . . ?
C28 C27 C29 109.3(8) . . ?
C29 C27 H27 106.6 . . ?
C27 C28 H28A 109.5 . . ?
C27 C28 H28B 109.5 . . ?
C27 C28 H28C 109.5 . . ?
H28A C28 H28B 109.5 . . ?
H28A C28 H28C 109.5 . . ?
H28B C28 H28C 109.5 . . ?
C27 C29 H29A 109.5 . . ?
C27 C29 H29B 109.5 . . ?
C27 C29 H29C 109.5 . . ?
H29A C29 H29B 109.5 . . ?
H29A C29 H29C 109.5 . . ?
H29B C29 H29C 109.5 . . ?
N4 C31 C32 107.6(5) . . ?
N4 C31 C30 124.6(5) . . ?
C32 C31 C30 127.7(6) . . ?
C31 C32 C33 107.4(5) . . ?
C46 C32 C31 127.5(6) . . ?
C46 C32 C33 125.1(5) . . ?
C34 C33 C32 134.5(6) . . ?
C34 C33 C38 118.9(6) . . ?
C38 C33 C32 106.5(5) . . ?
C33 C34 H34 120.1 . . ?
C33 C34 C35 119.8(6) . . ?
C35 C34 H34 120.1 . . ?
C34 C35 H35 120.4 . . ?
C36 C35 C34 119.2(7) . . ?
C36 C35 H35 120.4 . . ?
C35 C36 H36 118.6 . . ?
C37 C36 C35 122.8(7) . . ?
C37 C36 H36 118.6 . . ?
C36 C37 H37 121.5 . . ?
C36 C37 C38 117.1(7) . . ?
C38 C37 H37 121.5 . . ?
N4 C38 C33 108.6(5) . . ?
C37 C38 N4 129.2(6) . . ?
C37 C38 C33 122.2(6) . . ?
N4 C39 H39A 109.1 . . ?
N4 C39 H39B 109.1 . . ?
N4 C39 C40 112.3(5) . . ?
H39A C39 H39B 107.9 . . ?
C40 C39 H39A 109.1 . . ?
C40 C39 H39B 109.1 . . ?
N5 C40 C39 111.2(5) . . ?
N5 C40 H40A 109.4 . . ?
N5 C40 H40B 109.4 . . ?
C39 C40 H40A 109.4 . . ?
C39 C40 H40B 109.4 . . ?
H40A C40 H40B 108.0 . . ?
N5 C45 H45A 107.6 . . ?
N5 C45 H45B 107.6 . . ?
N5 C45 C44 119.0(15) . . ?
H45A C45 H45B 107.0 . . ?
C44 C45 H45A 107.6 . . ?
C44 C45 H45B 107.6 . . ?
C45 C44 H44A 109.5 . . ?
C45 C44 H44B 109.5 . . ?
H44A C44 H44B 108.1 . . ?
C43 C44 C45 110.9(12) . . ?
C43 C44 H44A 109.5 . . ?
C43 C44 H44B 109.5 . . ?
C44 C43 H43A 109.7 . . ?
C44 C43 H43B 109.7 . . ?
C44 C43 C42 109.8(12) . . ?
H43A C43 H43B 108.2 . . ?
C42 C43 H43A 109.7 . . ?
C42 C43 H43B 109.7 . . ?
C43 C42 H42A 110.3 . . ?
C43 C42 H42B 110.3 . . ?
C43 C42 C41 106.9(12) . . ?
H42A C42 H42B 108.6 . . ?
C41 C42 H42A 110.3 . . ?
C41 C42 H42B 110.3 . . ?
N5 C41 C42 111.7(16) . . ?
N5 C41 H41A 109.3 . . ?
N5 C41 H41B 109.3 . . ?
C42 C41 H41A 109.3 . . ?
C42 C41 H41B 109.3 . . ?
H41A C41 H41B 107.9 . . ?
Y1 C30 H30A 111.6 . . ?
Y1 C30 H30B 111.6 . . ?
C31 C30 Y1 100.7(4) . . ?
C31 C30 H30A 111.6 . . ?
C31 C30 H30B 111.6 . . ?
H30A C30 H30B 109.4 . . ?
N6 C46 C32 126.0(5) . . ?
N6 C46 H46 117.0 . . ?
C32 C46 H46 117.0 . . ?
C48 C47 N6 119.9(6) . . ?
C52 C47 N6 118.1(6) . . ?
C52 C47 C48 121.9(6) . . ?
C47 C48 C53 123.9(6) . . ?
C49 C48 C47 115.9(7) . . ?
C49 C48 C53 120.2(7) . . ?
C48 C49 H49 118.9 . . ?
C50 C49 C48 122.3(8) . . ?
C50 C49 H49 118.9 . . ?
C49 C50 H50 119.3 . . ?
C49 C50 C51 121.4(8) . . ?
C51 C50 H50 119.3 . . ?
C50 C51 H51 120.2 . . ?
C50 C51 C52 119.6(8) . . ?
C52 C51 H51 120.2 . . ?
C47 C52 C51 118.9(7) . . ?
C47 C52 C56 120.7(6) . . ?
C51 C52 C56 120.4(7) . . ?
C48 C53 H53 107.5 . . ?
C48 C53 C54 112.4(6) . . ?
C48 C53 C55 112.6(5) . . ?
C54 C53 H53 107.5 . . ?
C55 C53 H53 107.5 . . ?
C55 C53 C54 109.1(6) . . ?
C53 C54 H54A 109.5 . . ?
C53 C54 H54B 109.5 . . ?
C53 C54 H54C 109.5 . . ?
H54A C54 H54B 109.5 . . ?
H54A C54 H54C 109.5 . . ?
H54B C54 H54C 109.5 . . ?
C53 C55 H55A 109.5 . . ?
C53 C55 H55B 109.5 . . ?
C53 C55 H55C 109.5 . . ?
H55A C55 H55B 109.5 . . ?
H55A C55 H55C 109.5 . . ?
H55B C55 H55C 109.5 . . ?
C52 C56 H56 107.2 . . ?
C52 C56 C58 109.1(6) . . ?
C57 C56 C52 116.4(6) . . ?
C57 C56 H56 107.2 . . ?
C57 C56 C58 109.4(6) . . ?
C58 C56 H56 107.2 . . ?
C56 C57 H57A 109.5 . . ?
C56 C57 H57B 109.5 . . ?
C56 C57 H57C 109.5 . . ?
H57A C57 H57B 109.5 . . ?
H57A C57 H57C 109.5 . . ?
H57B C57 H57C 109.5 . . ?
C56 C58 H58A 109.5 . . ?
C56 C58 H58B 109.5 . . ?
C56 C58 H58C 109.5 . . ?
H58A C58 H58B 109.5 . . ?
H58A C58 H58C 109.5 . . ?
H58B C58 H58C 109.5 . . ?
N8 C64 H64A 109.5 . . ?
N8 C64 H64B 109.5 . . ?
N8 C64 H64C 109.5 . . ?
H64A C64 H64B 109.5 . . ?
H64A C64 H64C 109.5 . . ?
H64B C64 H64C 109.5 . . ?
N11 Y2 N14 168.24(18) . . ?
N11 Y2 C80 77.62(18) . . ?
N11 Y2 C109 96.83(19) . . ?
N11 Y2 C129 95.8(4) . . ?
N14 Y2 C80 95.94(19) . . ?
N14 Y2 C109 77.8(2) . . ?
N14 Y2 C129 95.7(4) . . ?
N15 Y2 N11 98.3(3) . . ?
N15 Y2 N14 92.3(3) . . ?
N15 Y2 N16 58.4(5) . . ?
N15 Y2 C80 97.5(4) . . ?
N15 Y2 C109 141.4(4) . . ?
N16 Y2 N11 88.2(4) . . ?
N16 Y2 N14 101.8(4) . . ?
N16 Y2 C80 150.2(4) . . ?
N16 Y2 C109 86.9(4) . . ?
C80 Y2 C129 112.2(3) . . ?
C109 Y2 C80 120.5(2) . . ?
C109 Y2 C129 127.3(4) . . ?
N15A Y2 N11 86.9(4) . . ?
N15A Y2 N14 104.4(4) . . ?
N15A Y2 C80 136.0(4) . . ?
N15A Y2 C109 102.0(4) . . ?
N15A Y2 C129 28.5(2) . . ?
N15A Y2 N16A 58.3(6) . . ?
N16A Y2 N11 103.6(5) . . ?
N16A Y2 N14 85.5(5) . . ?
N16A Y2 C80 85.6(5) . . ?
N16A Y2 C109 150.1(5) . . ?
N16A Y2 C129 29.8(5) . . ?
C65 N9 C72 110.8(5) . . ?
C65 N9 C73 124.2(5) . . ?
C72 N9 C73 125.0(5) . . ?
C75 N10 C74 113.1(5) . . ?
C75 N10 C79 109.1(5) . . ?
C79 N10 C74 111.1(5) . . ?
C81 N11 Y2 115.1(4) . . ?
C81 N11 C82 117.1(5) . . ?
C82 N11 Y2 124.3(4) . . ?
C94 N12 C101 112.0(6) . . ?
C94 N12 C102 123.2(6) . . ?
C101 N12 C102 124.8(6) . . ?
C103 N13 C104 111.7(6) . . ?
C103 N13 C108 112.1(5) . . ?
C104 N13 C108 109.6(5) . . ?
C110 N14 Y2 114.3(4) . . ?
C110 N14 C111 118.4(5) . . ?
C111 N14 Y2 123.3(4) . . ?
C123 N15 Y2 95.9(7) . . ?
C123 N15 C127 120.0 . . ?
C127 N15 Y2 143.2(7) . . ?
N15 C123 C124 120.0 . . ?
N15 C123 N16 110.8(11) . . ?
C124 C123 N16 129.2(11) . . ?
C123 C124 H124 120.0 . . ?
C125 C124 C123 120.0 . . ?
C125 C124 H124 120.0 . . ?
C124 C125 H125 120.0 . . ?
C124 C125 C126 120.0 . . ?
C126 C125 H125 120.0 . . ?
C125 C126 H126 120.0 . . ?
C127 C126 C125 120.0 . . ?
C127 C126 H126 120.0 . . ?
N15 C127 H127 120.0 . . ?
C126 C127 N15 120.0 . . ?
C126 C127 H127 120.0 . . ?
C123 N16 Y2 94.1(9) . . ?
C123 N16 C128 112.8(13) . . ?
C128 N16 Y2 152.5(13) . . ?
N9 C65 C66 106.8(5) . . ?
N9 C65 C80 125.2(5) . . ?
C80 C65 C66 128.0(6) . . ?
C67 C66 C65 107.5(5) . . ?
C81 C66 C65 127.0(6) . . ?
C81 C66 C67 125.5(5) . . ?
C68 C67 C66 133.8(6) . . ?
C68 C67 C72 118.7(6) . . ?
C72 C67 C66 107.5(6) . . ?
C67 C68 H68 120.8 . . ?
C67 C68 C69 118.4(7) . . ?
C69 C68 H68 120.8 . . ?
C68 C69 H69 119.3 . . ?
C70 C69 C68 121.5(7) . . ?
C70 C69 H69 119.3 . . ?
C69 C70 H70 119.8 . . ?
C69 C70 C71 120.3(8) . . ?
C71 C70 H70 119.8 . . ?
C70 C71 H71 120.8 . . ?
C72 C71 C70 118.3(7) . . ?
C72 C71 H71 120.8 . . ?
C67 C72 N9 107.1(5) . . ?
C71 C72 N9 130.1(6) . . ?
C71 C72 C67 122.7(7) . . ?
N9 C73 H73A 109.1 . . ?
N9 C73 H73B 109.1 . . ?
N9 C73 C74 112.3(5) . . ?
H73A C73 H73B 107.9 . . ?
C74 C73 H73A 109.1 . . ?
C74 C73 H73B 109.1 . . ?
N10 C74 C73 111.3(5) . . ?
N10 C74 H74A 109.4 . . ?
N10 C74 H74B 109.4 . . ?
C73 C74 H74A 109.4 . . ?
C73 C74 H74B 109.4 . . ?
H74A C74 H74B 108.0 . . ?
N10 C75 H75A 109.4 . . ?
N10 C75 H75B 109.4 . . ?
N10 C75 C76 111.0(6) . . ?
H75A C75 H75B 108.0 . . ?
C76 C75 H75A 109.4 . . ?
C76 C75 H75B 109.4 . . ?
C75 C76 H76A 109.8 . . ?
C75 C76 H76B 109.8 . . ?
H76A C76 H76B 108.3 . . ?
C77 C76 C75 109.3(7) . . ?
C77 C76 H76A 109.8 . . ?
C77 C76 H76B 109.8 . . ?
C76 C77 H77A 109.7 . . ?
C76 C77 H77B 109.7 . . ?
C76 C77 C78 110.0(7) . . ?
H77A C77 H77B 108.2 . . ?
C78 C77 H77A 109.7 . . ?
C78 C77 H77B 109.7 . . ?
C77 C78 H78A 109.6 . . ?
C77 C78 H78B 109.6 . . ?
C77 C78 C79 110.2(7) . . ?
H78A C78 H78B 108.1 . . ?
C79 C78 H78A 109.6 . . ?
C79 C78 H78B 109.6 . . ?
N10 C79 C78 111.4(6) . . ?
N10 C79 H79A 109.4 . . ?
N10 C79 H79B 109.4 . . ?
C78 C79 H79A 109.4 . . ?
C78 C79 H79B 109.4 . . ?
H79A C79 H79B 108.0 . . ?
Y2 C80 H80A 111.8 . . ?
Y2 C80 H80B 111.8 . . ?
C65 C80 Y2 99.9(4) . . ?
C65 C80 H80A 111.8 . . ?
C65 C80 H80B 111.8 . . ?
H80A C80 H80B 109.5 . . ?
N11 C81 C66 125.7(5) . . ?
N11 C81 H81 117.2 . . ?
C66 C81 H81 117.2 . . ?
C83 C82 N11 121.0(6) . . ?
C83 C82 C87 121.7(6) . . ?
C87 C82 N11 117.2(6) . . ?
C82 C83 C88 123.6(6) . . ?
C84 C83 C82 117.9(7) . . ?
C84 C83 C88 118.4(7) . . ?
C83 C84 H84 119.3 . . ?
C85 C84 C83 121.4(8) . . ?
C85 C84 H84 119.3 . . ?
C84 C85 H85 119.7 . . ?
C86 C85 C84 120.6(8) . . ?
C86 C85 H85 119.7 . . ?
C85 C86 H86 119.5 . . ?
C85 C86 C87 121.0(8) . . ?
C87 C86 H86 119.5 . . ?
C82 C87 C91 119.9(6) . . ?
C86 C87 C82 117.3(7) . . ?
C86 C87 C91 122.8(7) . . ?
C83 C88 H88 107.0 . . ?
C83 C88 C89 113.1(6) . . ?
C89 C88 H88 107.0 . . ?
C90 C88 C83 112.3(6) . . ?
C90 C88 H88 107.0 . . ?
C90 C88 C89 110.2(6) . . ?
C88 C89 H89A 109.5 . . ?
C88 C89 H89B 109.5 . . ?
C88 C89 H89C 109.5 . . ?
H89A C89 H89B 109.5 . . ?
H89A C89 H89C 109.5 . . ?
H89B C89 H89C 109.5 . . ?
C88 C90 H90A 109.5 . . ?
C88 C90 H90B 109.5 . . ?
C88 C90 H90C 109.5 . . ?
H90A C90 H90B 109.5 . . ?
H90A C90 H90C 109.5 . . ?
H90B C90 H90C 109.5 . . ?
C87 C91 H91 107.5 . . ?
C87 C91 C92 111.0(6) . . ?
C87 C91 C93 114.3(7) . . ?
C92 C91 H91 107.5 . . ?
C92 C91 C93 108.8(7) . . ?
C93 C91 H91 107.5 . . ?
C91 C92 H92A 109.5 . . ?
C91 C92 H92B 109.5 . . ?
C91 C92 H92C 109.5 . . ?
H92A C92 H92B 109.5 . . ?
H92A C92 H92C 109.5 . . ?
H92B C92 H92C 109.5 . . ?
C91 C93 H93A 109.5 . . ?
C91 C93 H93B 109.5 . . ?
C91 C93 H93C 109.5 . . ?
H93A C93 H93B 109.5 . . ?
H93A C93 H93C 109.5 . . ?
H93B C93 H93C 109.5 . . ?
N12 C94 C95 106.5(6) . . ?
N12 C94 C109 126.4(6) . . ?
C109 C94 C95 127.0(7) . . ?
C96 C95 C94 106.9(6) . . ?
C110 C95 C94 127.3(7) . . ?
C110 C95 C96 125.7(6) . . ?
C97 C96 C95 133.9(7) . . ?
C97 C96 C101 118.0(7) . . ?
C101 C96 C95 108.0(6) . . ?
C96 C97 H97 120.8 . . ?
C98 C97 C96 118.4(7) . . ?
C98 C97 H97 120.8 . . ?
C97 C98 H98 119.1 . . ?
C97 C98 C99 121.8(8) . . ?
C99 C98 H98 119.1 . . ?
C98 C99 H99 119.4 . . ?
C100 C99 C98 121.2(8) . . ?
C100 C99 H99 119.4 . . ?
C99 C100 H100 120.8 . . ?
C99 C100 C101 118.4(8) . . ?
C101 C100 H100 120.8 . . ?
N12 C101 C96 106.4(6) . . ?
C100 C101 N12 131.3(7) . . ?
C100 C101 C96 122.3(7) . . ?
N12 C102 H10C 108.8 . . ?
N12 C102 H10D 108.8 . . ?
N12 C102 C103 113.8(5) . . ?
H10C C102 H10D 107.7 . . ?
C103 C102 H10C 108.8 . . ?
C103 C102 H10D 108.8 . . ?
N13 C103 C102 112.0(5) . . ?
N13 C103 H10E 109.2 . . ?
N13 C103 H10F 109.2 . . ?
C102 C103 H10E 109.2 . . ?
C102 C103 H10F 109.2 . . ?
H10E C103 H10F 107.9 . . ?
N13 C104 H10G 109.3 . . ?
N13 C104 H10H 109.3 . . ?
N13 C104 C105 111.4(6) . . ?
H10G C104 H10H 108.0 . . ?
C105 C104 H10G 109.3 . . ?
C105 C104 H10H 109.3 . . ?
C104 C105 H10I 109.2 . . ?
C104 C105 H10J 109.2 . . ?
H10I C105 H10J 107.9 . . ?
C106 C105 C104 112.1(7) . . ?
C106 C105 H10I 109.2 . . ?
C106 C105 H10J 109.2 . . ?
C105 C106 H10K 109.8 . . ?
C105 C106 H10L 109.8 . . ?
C105 C106 C107 109.2(7) . . ?
H10K C106 H10L 108.3 . . ?
C107 C106 H10K 109.8 . . ?
C107 C106 H10L 109.8 . . ?
C106 C107 H10M 109.5 . . ?
C106 C107 H10N 109.5 . . ?
H10M C107 H10N 108.0 . . ?
C108 C107 C106 110.9(7) . . ?
C108 C107 H10M 109.5 . . ?
C108 C107 H10N 109.5 . . ?
N13 C108 C107 110.5(6) . . ?
N13 C108 H10O 109.5 . . ?
N13 C108 H10P 109.5 . . ?
C107 C108 H10O 109.5 . . ?
C107 C108 H10P 109.5 . . ?
H10O C108 H10P 108.1 . . ?
Y2 C109 H10Q 112.1 . . ?
Y2 C109 H10R 112.1 . . ?
C94 C109 Y2 98.6(4) . . ?
C94 C109 H10Q 112.1 . . ?
C94 C109 H10R 112.1 . . ?
H10Q C109 H10R 109.7 . . ?
N14 C110 C95 125.3(6) . . ?
N14 C110 H110 117.3 . . ?
C95 C110 H110 117.3 . . ?
C112 C111 N14 121.1(8) . . ?
C116 C111 N14 117.1(8) . . ?
C116 C111 C112 121.8(8) . . ?
C111 C112 C117 123.7(7) . . ?
C113 C112 C111 116.2(9) . . ?
C113 C112 C117 120.1(9) . . ?
C112 C113 H113 118.6 . . ?
C114 C113 C112 122.7(11) . . ?
C114 C113 H113 118.6 . . ?
C113 C114 H114 119.4 . . ?
C113 C114 C115 121.2(11) . . ?
C115 C114 H114 119.4 . . ?
C114 C115 H115 120.4 . . ?
C116 C115 C114 119.3(11) . . ?
C116 C115 H115 120.4 . . ?
C111 C116 C120 120.9(7) . . ?
C115 C116 C111 118.8(10) . . ?
C115 C116 C120 120.4(10) . . ?
C112 C117 H117 106.9 . . ?
C112 C117 C118 112.5(7) . . ?
C112 C117 C119 113.2(8) . . ?
C118 C117 H117 106.9 . . ?
C118 C117 C119 110.0(7) . . ?
C119 C117 H117 106.9 . . ?
C117 C118 H11C 109.5 . . ?
C117 C118 H11D 109.5 . . ?
C117 C118 H11E 109.5 . . ?
H11C C118 H11D 109.5 . . ?
H11C C118 H11E 109.5 . . ?
H11D C118 H11E 109.5 . . ?
C117 C119 H11F 109.5 . . ?
C117 C119 H11G 109.5 . . ?
C117 C119 H11H 109.5 . . ?
H11F C119 H11G 109.5 . . ?
H11F C119 H11H 109.5 . . ?
H11G C119 H11H 109.5 . . ?
C116 C120 H120 105.7 . . ?
C116 C120 C121 111.1(8) . . ?
C116 C120 C122 115.4(9) . . ?
C121 C120 H120 105.7 . . ?
C121 C120 C122 112.3(9) . . ?
C122 C120 H120 105.7 . . ?
C120 C121 H12C 109.5 . . ?
C120 C121 H12D 109.5 . . ?
C120 C121 H12E 109.5 . . ?
H12C C121 H12D 109.5 . . ?
H12C C121 H12E 109.5 . . ?
H12D C121 H12E 109.5 . . ?
C120 C122 H12F 109.5 . . ?
C120 C122 H12G 109.5 . . ?
C120 C122 H12H 109.5 . . ?
H12F C122 H12G 109.5 . . ?
H12F C122 H12H 109.5 . . ?
H12G C122 H12H 109.5 . . ?
N16 C128 H12I 109.5 . . ?
N16 C128 H12J 109.5 . . ?
N16 C128 H12K 109.5 . . ?
H12I C128 H12J 109.5 . . ?
H12I C128 H12K 109.5 . . ?
H12J C128 H12K 109.5 . . ?
C129 N15A Y2 96.0(9) . . ?
C129 N15A C1D 120.0 . . ?
C1D N15A Y2 143.0(9) . . ?
N15A C129 Y2 55.5(7) . . ?
N15A C129 N16A 111.9(13) . . ?
C1A C129 Y2 171.2(7) . . ?
C1A C129 N15A 120.0 . . ?
C1A C129 N16A 127.4(13) . . ?
N16A C129 Y2 56.3(8) . . ?
C129 C1A H1AA 120.0 . . ?
C129 C1A C1B 120.0 . . ?
C1B C1A H1AA 120.0 . . ?
C1A C1B H1BA 120.0 . . ?
C1C C1B C1A 120.0 . . ?
C1C C1B H1BA 120.0 . . ?
C1B C1C H1C 120.0 . . ?
C1B C1C C1D 120.0 . . ?
C1D C1C H1C 120.0 . . ?
N15A C1D H1D 120.0 . . ?
C1C C1D N15A 120.0 . . ?
C1C C1D H1D 120.0 . . ?
C129 N16A Y2 93.8(11) . . ?
C129 N16A C1E 109.8(15) . . ?
C1E N16A Y2 154.0(16) . . ?
N16A C1E H1EA 109.5 . . ?
N16A C1E H1EB 109.5 . . ?
N16A C1E H1EC 109.5 . . ?
H1EA C1E H1EB 109.5 . . ?
H1EA C1E H1EC 109.5 . . ?
H1EB C1E H1EC 109.5 . . ?
C63A N7A Y1 143.9(9) . . ?
C63A N7A C59A 120.0 . . ?
C59A N7A Y1 95.1(9) . . ?
N7A C63A H63A 120.0 . . ?
N7A C63A C62A 120.0 . . ?
C62A C63A H63A 120.0 . . ?
C63A C62A H62A 120.0 . . ?
C63A C62A C61A 120.0 . . ?
C61A C62A H62A 120.0 . . ?
C62A C61A H61A 120.0 . . ?
C60A C61A C62A 120.0 . . ?
C60A C61A H61A 120.0 . . ?
C61A C60A H60A 120.0 . . ?
C61A C60A C59A 120.0 . . ?
C59A C60A H60A 120.0 . . ?
N7A C59A Y1 56.4(7) . . ?
N7A C59A N8A 111.7(14) . . ?
C60A C59A Y1 171.7(8) . . ?
C60A C59A N7A 120.0 . . ?
C60A C59A N8A 128.1(14) . . ?
N8A C59A Y1 55.4(8) . . ?
C59A N8A Y1 96.0(11) . . ?
C59A N8A C64A 115.3(15) . . ?
C64A N8A Y1 147.1(14) . . ?
N8A C64A H64D 109.5 . . ?
N8A C64A H64E 109.5 . . ?
N8A C64A H64F 109.5 . . ?
H64D C64A H64E 109.5 . . ?
H64D C64A H64F 109.5 . . ?
H64E C64A H64F 109.5 . . ?
N5 C40A H40C 111.0 . . ?
N5 C40A H40D 111.0 . . ?
N5 C40A C41A 103.7(12) . . ?
H40C C40A H40D 109.0 . . ?
C41A C40A H40C 111.0 . . ?
C41A C40A H40D 111.0 . . ?
C40A C41A H41C 110.3 . . ?
C40A C41A H41D 110.3 . . ?
H41C C41A H41D 108.6 . . ?
C42A C41A C40A 106.9(11) . . ?
C42A C41A H41C 110.3 . . ?
C42A C41A H41D 110.3 . . ?
C41A C42A H42C 111.0 . . ?
C41A C42A H42D 111.0 . . ?
H42C C42A H42D 109.0 . . ?
C43A C42A C41A 103.6(10) . . ?
C43A C42A H42C 111.0 . . ?
C43A C42A H42D 111.0 . . ?
C42A C43A H43C 109.4 . . ?
C42A C43A H43D 109.4 . . ?
C42A C43A C44A 111.0(10) . . ?
H43C C43A H43D 108.0 . . ?
C44A C43A H43C 109.4 . . ?
C44A C43A H43D 109.4 . . ?
N5 C44A C43A 109.3(9) . . ?
N5 C44A H44C 109.8 . . ?
N5 C44A H44D 109.8 . . ?
C43A C44A H44C 109.8 . . ?
C43A C44A H44D 109.8 . . ?
H44C C44A H44D 108.3 . . ?

loop_
_geom_bond_atom_site_label_1
_geom_bond_atom_site_label_2
_geom_bond_distance
_geom_bond_site_symmetry_2
_geom_bond_publ_flag
Y1 N3 2.431(5) . ?
Y1 N6 2.448(4) . ?
Y1 N7 2.384(9) . ?
Y1 N8 2.354(12) . ?
Y1 C1 2.484(6) . ?
Y1 C30 2.487(6) . ?
Y1 N7A 2.427(12) . ?
Y1 C59A 2.902(18) . ?
Y1 N8A 2.403(14) . ?
N1 C2 1.374(8) . ?
N1 C9 1.403(8) . ?
N1 C10 1.470(7) . ?
N2 C11 1.457(7) . ?
N2 C16 1.454(8) . ?
N2 C12 1.452(8) . ?
N3 C17 1.306(8) . ?
N3 C18 1.443(8) . ?
N4 C31 1.376(7) . ?
N4 C38 1.390(7) . ?
N4 C39 1.451(7) . ?
N5 C40 1.443(7) . ?
N5 C45 1.463(14) . ?
N5 C41 1.425(15) . ?
N5 C40A 1.466(11) . ?
N5 C44A 1.432(11) . ?
N6 C46 1.305(7) . ?
N6 C47 1.430(7) . ?
N7 C63 1.3900 . ?
N7 C59 1.3900 . ?
C63 H63 0.9300 . ?
C63 C62 1.3900 . ?
C62 H62 0.9300 . ?
C62 C61 1.3900 . ?
C61 H61 0.9300 . ?
C61 C60 1.3900 . ?
C60 H60 0.9300 . ?
C60 C59 1.3900 . ?
C59 N8 1.432(13) . ?
N8 C64 1.452(8) . ?
C2 C3 1.435(8) . ?
C2 C1 1.421(9) . ?
C3 C4 1.450(9) . ?
C3 C17 1.389(8) . ?
C4 C5 1.386(9) . ?
C4 C9 1.408(9) . ?
C5 H5 0.9300 . ?
C5 C6 1.364(11) . ?
C6 H6 0.9300 . ?
C6 C7 1.374(12) . ?
C7 H7 0.9300 . ?
C7 C8 1.381(11) . ?
C8 H8 0.9300 . ?
C8 C9 1.400(10) . ?
C10 H10A 0.9700 . ?
C10 H10B 0.9700 . ?
C10 C11 1.494(8) . ?
C11 H11A 0.9700 . ?
C11 H11B 0.9700 . ?
C16 H16A 0.9700 . ?
C16 H16B 0.9700 . ?
C16 C15 1.550(10) . ?
C15 H15A 0.9700 . ?
C15 H15B 0.9700 . ?
C15 C14 1.501(11) . ?
C14 H14A 0.9700 . ?
C14 H14B 0.9700 . ?
C14 C13 1.487(11) . ?
C13 H13A 0.9700 . ?
C13 H13B 0.9700 . ?
C13 C12 1.494(9) . ?
C12 H12A 0.9700 . ?
C12 H12B 0.9700 . ?
C1 H1A 0.9700 . ?
C1 H1B 0.9700 . ?
C17 H17 0.9300 . ?
C18 C19 1.403(10) . ?
C18 C23 1.412(10) . ?
C19 C20 1.391(10) . ?
C19 C24 1.502(10) . ?
C20 H20 0.9300 . ?
C20 C21 1.385(12) . ?
C21 H21 0.9300 . ?
C21 C22 1.394(12) . ?
C22 H22 0.9300 . ?
C22 C23 1.403(11) . ?
C23 C27 1.512(11) . ?
C24 H24 0.9800 . ?
C24 C25 1.487(11) . ?
C24 C26 1.508(11) . ?
C25 H25A 0.9600 . ?
C25 H25B 0.9600 . ?
C25 H25C 0.9600 . ?
C26 H26A 0.9600 . ?
C26 H26B 0.9600 . ?
C26 H26C 0.9600 . ?
C27 H27 0.9800 . ?
C27 C28 1.523(11) . ?
C27 C29 1.539(11) . ?
C28 H28A 0.9600 . ?
C28 H28B 0.9600 . ?
C28 H28C 0.9600 . ?
C29 H29A 0.9600 . ?
C29 H29B 0.9600 . ?
C29 H29C 0.9600 . ?
C31 C32 1.412(7) . ?
C31 C30 1.430(8) . ?
C32 C33 1.439(8) . ?
C32 C46 1.394(8) . ?
C33 C34 1.380(8) . ?
C33 C38 1.396(8) . ?
C34 H34 0.9300 . ?
C34 C35 1.389(9) . ?
C35 H35 0.9300 . ?
C35 C36 1.383(10) . ?
C36 H36 0.9300 . ?
C36 C37 1.365(9) . ?
C37 H37 0.9300 . ?
C37 C38 1.384(9) . ?
C39 H39A 0.9700 . ?
C39 H39B 0.9700 . ?
C39 C40 1.515(8) . ?
C40 H40A 0.9700 . ?
C40 H40B 0.9700 . ?
C45 H45A 0.9700 . ?
C45 H45B 0.9700 . ?
C45 C44 1.547(10) . ?
C44 H44A 0.9700 . ?
C44 H44B 0.9700 . ?
C44 C43 1.533(10) . ?
C43 H43A 0.9700 . ?
C43 H43B 0.9700 . ?
C43 C42 1.533(10) . ?
C42 H42A 0.9700 . ?
C42 H42B 0.9700 . ?
C42 C41 1.547(10) . ?
C41 H41A 0.9700 . ?
C41 H41B 0.9700 . ?
C30 H30A 0.9700 . ?
C30 H30B 0.9700 . ?
C46 H46 0.9300 . ?
C47 C48 1.418(8) . ?
C47 C52 1.389(8) . ?
C48 C49 1.394(9) . ?
C48 C53 1.521(9) . ?
C49 H49 0.9300 . ?
C49 C50 1.356(11) . ?
C50 H50 0.9300 . ?
C50 C51 1.366(10) . ?
C51 H51 0.9300 . ?
C51 C52 1.394(9) . ?
C52 C56 1.522(9) . ?
C53 H53 0.9800 . ?
C53 C54 1.545(9) . ?
C53 C55 1.534(9) . ?
C54 H54A 0.9600 . ?
C54 H54B 0.9600 . ?
C54 H54C 0.9600 . ?
C55 H55A 0.9600 . ?
C55 H55B 0.9600 . ?
C55 H55C 0.9600 . ?
C56 H56 0.9800 . ?
C56 C57 1.517(9) . ?
C56 C58 1.539(10) . ?
C57 H57A 0.9600 . ?
C57 H57B 0.9600 . ?
C57 H57C 0.9600 . ?
C58 H58A 0.9600 . ?
C58 H58B 0.9600 . ?
C58 H58C 0.9600 . ?
C64 H64A 0.9600 . ?
C64 H64B 0.9600 . ?
C64 H64C 0.9600 . ?
Y2 N11 2.439(4) . ?
Y2 N14 2.444(5) . ?
Y2 N15 2.363(9) . ?
Y2 N16 2.383(13) . ?
Y2 C80 2.497(6) . ?
Y2 C109 2.486(7) . ?
Y2 N15A 2.403(11) . ?
Y2 C129 2.899(18) . ?
Y2 N16A 2.419(15) . ?
N9 C65 1.367(7) . ?
N9 C72 1.409(7) . ?
N9 C73 1.469(7) . ?
N10 C74 1.468(7) . ?
N10 C75 1.447(8) . ?
N10 C79 1.450(8) . ?
N11 C81 1.311(7) . ?
N11 C82 1.434(7) . ?
N12 C94 1.358(8) . ?
N12 C101 1.404(8) . ?
N12 C102 1.454(7) . ?
N13 C103 1.432(7) . ?
N13 C104 1.453(8) . ?
N13 C108 1.477(8) . ?
N14 C110 1.308(8) . ?
N14 C111 1.438(8) . ?
N15 C123 1.3900 . ?
N15 C127 1.3900 . ?
C123 C124 1.3900 . ?
C123 N16 1.422(16) . ?
C124 H124 0.9300 . ?
C124 C125 1.3900 . ?
C125 H125 0.9300 . ?
C125 C126 1.3900 . ?
C126 H126 0.9300 . ?
C126 C127 1.3900 . ?
C127 H127 0.9300 . ?
N16 C128 1.435(9) . ?
C65 C66 1.435(8) . ?
C65 C80 1.401(8) . ?
C66 C67 1.430(8) . ?
C66 C81 1.404(8) . ?
C67 C68 1.393(8) . ?
C67 C72 1.404(8) . ?
C68 H68 0.9300 . ?
C68 C69 1.393(9) . ?
C69 H69 0.9300 . ?
C69 C70 1.383(10) . ?
C70 H70 0.9300 . ?
C70 C71 1.386(9) . ?
C71 H71 0.9300 . ?
C71 C72 1.360(9) . ?
C73 H73A 0.9700 . ?
C73 H73B 0.9700 . ?
C73 C74 1.508(8) . ?
C74 H74A 0.9700 . ?
C74 H74B 0.9700 . ?
C75 H75A 0.9700 . ?
C75 H75B 0.9700 . ?
C75 C76 1.511(9) . ?
C76 H76A 0.9700 . ?
C76 H76B 0.9700 . ?
C76 C77 1.489(11) . ?
C77 H77A 0.9700 . ?
C77 H77B 0.9700 . ?
C77 C78 1.503(12) . ?
C78 H78A 0.9700 . ?
C78 H78B 0.9700 . ?
C78 C79 1.504(9) . ?
C79 H79A 0.9700 . ?
C79 H79B 0.9700 . ?
C80 H80A 0.9700 . ?
C80 H80B 0.9700 . ?
C81 H81 0.9300 . ?
C82 C83 1.400(9) . ?
C82 C87 1.407(9) . ?
C83 C84 1.370(9) . ?
C83 C88 1.523(9) . ?
C84 H84 0.9300 . ?
C84 C85 1.368(11) . ?
C85 H85 0.9300 . ?
C85 C86 1.368(11) . ?
C86 H86 0.9300 . ?
C86 C87 1.390(9) . ?
C87 C91 1.513(10) . ?
C88 H88 0.9800 . ?
C88 C89 1.547(9) . ?
C88 C90 1.502(9) . ?
C89 H89A 0.9600 . ?
C89 H89B 0.9600 . ?
C89 H89C 0.9600 . ?
C90 H90A 0.9600 . ?
C90 H90B 0.9600 . ?
C90 H90C 0.9600 . ?
C91 H91 0.9800 . ?
C91 C92 1.527(10) . ?
C91 C93 1.527(9) . ?
C92 H92A 0.9600 . ?
C92 H92B 0.9600 . ?
C92 H92C 0.9600 . ?
C93 H93A 0.9600 . ?
C93 H93B 0.9600 . ?
C93 H93C 0.9600 . ?
C94 C95 1.447(8) . ?
C94 C109 1.398(9) . ?
C95 C96 1.432(9) . ?
C95 C110 1.411(8) . ?
C96 C97 1.394(9) . ?
C96 C101 1.409(8) . ?
C97 H97 0.9300 . ?
C97 C98 1.366(10) . ?
C98 H98 0.9300 . ?
C98 C99 1.372(10) . ?
C99 H99 0.9300 . ?
C99 C100 1.349(11) . ?
C100 H100 0.9300 . ?
C100 C101 1.359(10) . ?
C102 H10C 0.9700 . ?
C102 H10D 0.9700 . ?
C102 C103 1.528(8) . ?
C103 H10E 0.9700 . ?
C103 H10F 0.9700 . ?
C104 H10G 0.9700 . ?
C104 H10H 0.9700 . ?
C104 C105 1.516(9) . ?
C105 H10I 0.9700 . ?
C105 H10J 0.9700 . ?
C105 C106 1.469(10) . ?
C106 H10K 0.9700 . ?
C106 H10L 0.9700 . ?
C106 C107 1.513(11) . ?
C107 H10M 0.9700 . ?
C107 H10N 0.9700 . ?
C107 C108 1.503(10) . ?
C108 H10O 0.9700 . ?
C108 H10P 0.9700 . ?
C109 H10Q 0.9700 . ?
C109 H10R 0.9700 . ?
C110 H110 0.9300 . ?
C111 C112 1.408(10) . ?
C111 C116 1.396(11) . ?
C112 C113 1.373(11) . ?
C112 C117 1.517(11) . ?
C113 H113 0.9300 . ?
C113 C114 1.340(14) . ?
C114 H114 0.9300 . ?
C114 C115 1.384(14) . ?
C115 H115 0.9300 . ?
C115 C116 1.376(11) . ?
C116 C120 1.503(12) . ?
C117 H117 0.9800 . ?
C117 C118 1.518(10) . ?
C117 C119 1.526(10) . ?
C118 H11C 0.9600 . ?
C118 H11D 0.9600 . ?
C118 H11E 0.9600 . ?
C119 H11F 0.9600 . ?
C119 H11G 0.9600 . ?
C119 H11H 0.9600 . ?
C120 H120 0.9800 . ?
C120 C121 1.510(12) . ?
C120 C122 1.534(12) . ?
C121 H12C 0.9600 . ?
C121 H12D 0.9600 . ?
C121 H12E 0.9600 . ?
C122 H12F 0.9600 . ?
C122 H12G 0.9600 . ?
C122 H12H 0.9600 . ?
C128 H12I 0.9600 . ?
C128 H12J 0.9600 . ?
C128 H12K 0.9600 . ?
N15A C129 1.3900 . ?
N15A C1D 1.3900 . ?
C129 C1A 1.3900 . ?
C129 N16A 1.44(2) . ?
C1A H1AA 0.9300 . ?
C1A C1B 1.3900 . ?
C1B H1BA 0.9300 . ?
C1B C1C 1.3900 . ?
C1C H1C 0.9300 . ?
C1C C1D 1.3900 . ?
C1D H1D 0.9300 . ?
N16A C1E 1.458(9) . ?
C1E H1EA 0.9600 . ?
C1E H1EB 0.9600 . ?
C1E H1EC 0.9600 . ?
N7A C63A 1.3900 . ?
N7A C59A 1.3900 . ?
C63A H63A 0.9300 . ?
C63A C62A 1.3900 . ?
C62A H62A 0.9300 . ?
C62A C61A 1.3900 . ?
C61A H61A 0.9300 . ?
C61A C60A 1.3900 . ?
C60A H60A 0.9300 . ?
C60A C59A 1.3900 . ?
C59A N8A 1.395(15) . ?
N8A C64A 1.454(9) . ?
C64A H64D 0.9600 . ?
C64A H64E 0.9600 . ?
C64A H64F 0.9600 . ?
C40A H40C 0.9700 . ?
C40A H40D 0.9700 . ?
C40A C41A 1.557(9) . ?
C41A H41C 0.9700 . ?
C41A H41D 0.9700 . ?
C41A C42A 1.540(9) . ?
C42A H42C 0.9700 . ?
C42A H42D 0.9700 . ?
C42A C43A 1.538(9) . ?
C43A H43C 0.9700 . ?
C43A H43D 0.9700 . ?
C43A C44A 1.544(9) . ?
C44A H44C 0.9700 . ?
C44A H44D 0.9700 . ?

loop_
_geom_torsion_atom_site_label_1
_geom_torsion_atom_site_label_2
_geom_torsion_atom_site_label_3
_geom_torsion_atom_site_label_4
_geom_torsion
_geom_torsion_site_symmetry_1
_geom_torsion_site_symmetry_2
_geom_torsion_site_symmetry_3
_geom_torsion_site_symmetry_4
_geom_torsion_publ_flag
Y1 N3 C17 C3 -19.3(8) . . . . ?
Y1 N3 C18 C19 82.0(7) . . . . ?
Y1 N3 C18 C23 -97.1(7) . . . . ?
Y1 N6 C46 C32 -22.2(7) . . . . ?
Y1 N6 C47 C48 -89.5(6) . . . . ?
Y1 N6 C47 C52 86.7(5) . . . . ?
Y1 N7 C63 C62 171.0(12) . . . . ?
Y1 N7 C59 C60 -174.3(8) . . . . ?
Y1 N7 C59 N8 4.4(9) . . . . ?
Y1 N7A C63A C62A -165.0(16) . . . . ?
Y1 N7A C59A C60A 171.2(10) . . . . ?
Y1 N7A C59A N8A -4.1(12) . . . . ?
Y1 C59A N8A C64A -169(2) . . . . ?
N1 C2 C3 C4 -4.6(6) . . . . ?
N1 C2 C3 C17 173.4(6) . . . . ?
N1 C2 C1 Y1 -121.1(5) . . . . ?
N1 C10 C11 N2 163.8(6) . . . . ?
N2 C16 C15 C14 57.9(9) . . . . ?
N3 C18 C19 C20 -178.4(6) . . . . ?
N3 C18 C19 C24 4.4(10) . . . . ?
N3 C18 C23 C22 177.7(6) . . . . ?
N3 C18 C23 C27 -0.8(10) . . . . ?
N4 C31 C32 C33 -5.8(6) . . . . ?
N4 C31 C32 C46 172.7(5) . . . . ?
N4 C31 C30 Y1 -122.8(5) . . . . ?
N4 C39 C40 N5 169.5(5) . . . . ?
N5 C45 C44 C43 41(3) . . . . ?
N5 C40A C41A C42A 71.6(17) . . . . ?
N6 C47 C48 C49 175.6(5) . . . . ?
N6 C47 C48 C53 -6.4(8) . . . . ?
N6 C47 C52 C51 -174.3(5) . . . . ?
N6 C47 C52 C56 7.8(8) . . . . ?
N7 C63 C62 C61 0.0 . . . . ?
N7 C59 N8 Y1 -4.5(9) . . . . ?
N7 C59 N8 C64 177.5(11) . . . . ?
C63 N7 C59 C60 0.0 . . . . ?
C63 N7 C59 N8 178.7(11) . . . . ?
C63 C62 C61 C60 0.0 . . . . ?
C62 C61 C60 C59 0.0 . . . . ?
C61 C60 C59 N7 0.0 . . . . ?
C61 C60 C59 N8 -178.3(15) . . . . ?
C60 C59 N8 Y1 174.0(9) . . . . ?
C60 C59 N8 C64 -4.0(18) . . . . ?
C59 N7 C63 C62 0.0 . . . . ?
C2 N1 C9 C4 -1.1(7) . . . . ?
C2 N1 C9 C8 179.9(7) . . . . ?
C2 N1 C10 C11 -82.9(7) . . . . ?
C2 C3 C4 C5 179.3(7) . . . . ?
C2 C3 C4 C9 3.9(7) . . . . ?
C2 C3 C17 N3 -22.5(10) . . . . ?
C3 C2 C1 Y1 56.3(6) . . . . ?
C3 C4 C5 C6 -176.3(7) . . . . ?
C3 C4 C9 N1 -1.8(7) . . . . ?
C3 C4 C9 C8 177.2(6) . . . . ?
C4 C3 C17 N3 155.0(6) . . . . ?
C4 C5 C6 C7 1.5(13) . . . . ?
C5 C4 C9 N1 -178.1(5) . . . . ?
C5 C4 C9 C8 0.9(10) . . . . ?
C5 C6 C7 C8 -1.5(14) . . . . ?
C6 C7 C8 C9 1.1(12) . . . . ?
C7 C8 C9 N1 178.0(7) . . . . ?
C7 C8 C9 C4 -0.8(10) . . . . ?
C9 N1 C2 C3 3.6(6) . . . . ?
C9 N1 C2 C1 -178.6(6) . . . . ?
C9 N1 C10 C11 95.6(8) . . . . ?
C9 C4 C5 C6 -1.3(10) . . . . ?
C10 N1 C2 C3 -177.6(5) . . . . ?
C10 N1 C2 C1 0.2(9) . . . . ?
C10 N1 C9 C4 -179.9(5) . . . . ?
C10 N1 C9 C8 1.2(10) . . . . ?
C11 N2 C16 C15 177.8(6) . . . . ?
C11 N2 C12 C13 -176.9(6) . . . . ?
C16 N2 C11 C10 -163.1(6) . . . . ?
C16 N2 C12 C13 59.5(8) . . . . ?
C16 C15 C14 C13 -55.0(10) . . . . ?
C15 C14 C13 C12 55.5(10) . . . . ?
C14 C13 C12 N2 -58.6(9) . . . . ?
C12 N2 C11 C10 74.5(7) . . . . ?
C12 N2 C16 C15 -58.6(8) . . . . ?
C1 C2 C3 C4 177.6(6) . . . . ?
C1 C2 C3 C17 -4.4(10) . . . . ?
C17 N3 C18 C19 -117.3(7) . . . . ?
C17 N3 C18 C23 63.6(8) . . . . ?
C17 C3 C4 C5 1.3(11) . . . . ?
C17 C3 C4 C9 -174.1(6) . . . . ?
C18 N3 C17 C3 178.2(6) . . . . ?
C18 C19 C20 C21 0.3(12) . . . . ?
C18 C19 C24 C25 79.5(9) . . . . ?
C18 C19 C24 C26 -152.0(8) . . . . ?
C18 C23 C27 C28 -107.9(8) . . . . ?
C18 C23 C27 C29 126.3(8) . . . . ?
C19 C18 C23 C22 -1.3(10) . . . . ?
C19 C18 C23 C27 -179.8(7) . . . . ?
C19 C20 C21 C22 -0.6(14) . . . . ?
C20 C19 C24 C25 -97.7(9) . . . . ?
C20 C19 C24 C26 30.9(11) . . . . ?
C20 C21 C22 C23 -0.1(14) . . . . ?
C21 C22 C23 C18 1.0(12) . . . . ?
C21 C22 C23 C27 179.7(8) . . . . ?
C22 C23 C27 C28 73.6(9) . . . . ?
C22 C23 C27 C29 -52.2(10) . . . . ?
C23 C18 C19 C20 0.6(10) . . . . ?
C23 C18 C19 C24 -176.6(7) . . . . ?
C24 C19 C20 C21 177.5(8) . . . . ?
C31 N4 C38 C33 -2.6(6) . . . . ?
C31 N4 C38 C37 176.6(6) . . . . ?
C31 N4 C39 C40 -85.2(7) . . . . ?
C31 C32 C33 C34 -178.3(6) . . . . ?
C31 C32 C33 C38 4.2(6) . . . . ?
C31 C32 C46 N6 -18.5(9) . . . . ?
C32 C31 C30 Y1 54.5(6) . . . . ?
C32 C33 C34 C35 -178.9(7) . . . . ?
C32 C33 C38 N4 -1.1(6) . . . . ?
C32 C33 C38 C37 179.7(6) . . . . ?
C33 C32 C46 N6 159.8(5) . . . . ?
C33 C34 C35 C36 1.0(11) . . . . ?
C34 C33 C38 N4 -179.0(5) . . . . ?
C34 C33 C38 C37 1.8(9) . . . . ?
C34 C35 C36 C37 -0.2(12) . . . . ?
C35 C36 C37 C38 0.2(11) . . . . ?
C36 C37 C38 N4 179.9(6) . . . . ?
C36 C37 C38 C33 -1.0(10) . . . . ?
C38 N4 C31 C32 5.2(6) . . . . ?
C38 N4 C31 C30 -177.0(5) . . . . ?
C38 N4 C39 C40 91.6(7) . . . . ?
C38 C33 C34 C35 -1.7(9) . . . . ?
C39 N4 C31 C32 -177.5(5) . . . . ?
C39 N4 C31 C30 0.2(9) . . . . ?
C39 N4 C38 C33 -179.7(5) . . . . ?
C39 N4 C38 C37 -0.6(10) . . . . ?
C40 N5 C45 C44 -164(2) . . . . ?
C40 N5 C41 C42 -179.4(13) . . . . ?
C40 N5 C40A C41A 161.7(12) . . . . ?
C40 N5 C44A C43A -173.8(9) . . . . ?
C45 N5 C40 C39 -157.3(13) . . . . ?
C45 N5 C41 C42 58(2) . . . . ?
C45 C44 C43 C42 -48(2) . . . . ?
C44 C43 C42 C41 60(2) . . . . ?
C43 C42 C41 N5 -68(2) . . . . ?
C41 N5 C40 C39 81.8(14) . . . . ?
C41 N5 C45 C44 -46(3) . . . . ?
C30 C31 C32 C33 176.5(6) . . . . ?
C30 C31 C32 C46 -5.0(10) . . . . ?
C46 N6 C47 C48 69.7(7) . . . . ?
C46 N6 C47 C52 -114.1(6) . . . . ?
C46 C32 C33 C34 3.1(10) . . . . ?
C46 C32 C33 C38 -174.3(5) . . . . ?
C47 N6 C46 C32 177.1(5) . . . . ?
C47 C48 C49 C50 -1.7(10) . . . . ?
C47 C48 C53 C54 127.3(6) . . . . ?
C47 C48 C53 C55 -109.1(7) . . . . ?
C47 C52 C56 C57 -159.2(6) . . . . ?
C47 C52 C56 C58 76.5(7) . . . . ?
C48 C47 C52 C51 1.8(9) . . . . ?
C48 C47 C52 C56 -176.1(6) . . . . ?
C48 C49 C50 C51 2.7(12) . . . . ?
C49 C48 C53 C54 -54.8(8) . . . . ?
C49 C48 C53 C55 68.9(8) . . . . ?
C49 C50 C51 C52 -1.3(12) . . . . ?
C50 C51 C52 C47 -0.9(10) . . . . ?
C50 C51 C52 C56 177.0(7) . . . . ?
C51 C52 C56 C57 22.9(9) . . . . ?
C51 C52 C56 C58 -101.4(7) . . . . ?
C52 C47 C48 C49 -0.5(8) . . . . ?
C52 C47 C48 C53 177.5(5) . . . . ?
C53 C48 C49 C50 -179.9(6) . . . . ?
Y2 N11 C81 C66 21.8(7) . . . . ?
Y2 N11 C82 C83 88.6(6) . . . . ?
Y2 N11 C82 C87 -87.2(6) . . . . ?
Y2 N14 C110 C95 21.7(8) . . . . ?
Y2 N14 C111 C112 91.4(7) . . . . ?
Y2 N14 C111 C116 -85.9(7) . . . . ?
Y2 N15 C123 C124 171.6(7) . . . . ?
Y2 N15 C123 N16 -8.6(9) . . . . ?
Y2 N15 C127 C126 -166.0(12) . . . . ?
Y2 N15A C129 C1A -171.0(9) . . . . ?
Y2 N15A C129 N16A -0.4(12) . . . . ?
Y2 N15A C1D C1C 165.0(15) . . . . ?
Y2 C129 N16A C1E 169(2) . . . . ?
N9 C65 C66 C67 5.6(6) . . . . ?
N9 C65 C66 C81 -172.5(5) . . . . ?
N9 C65 C80 Y2 122.1(5) . . . . ?
N9 C73 C74 N10 -169.4(5) . . . . ?
N10 C75 C76 C77 59.9(10) . . . . ?
N11 C82 C83 C84 -175.3(5) . . . . ?
N11 C82 C83 C88 7.5(9) . . . . ?
N11 C82 C87 C86 173.5(5) . . . . ?
N11 C82 C87 C91 -8.9(8) . . . . ?
N12 C94 C95 C96 3.6(6) . . . . ?
N12 C94 C95 C110 -173.4(5) . . . . ?
N12 C94 C109 Y2 123.0(6) . . . . ?
N12 C102 C103 N13 -167.6(6) . . . . ?
N13 C104 C105 C106 56.9(9) . . . . ?
N14 C111 C112 C113 -174.5(6) . . . . ?
N14 C111 C112 C117 5.0(10) . . . . ?
N14 C111 C116 C115 174.4(7) . . . . ?
N14 C111 C116 C120 -6.4(10) . . . . ?
N15 C123 C124 C125 0.0 . . . . ?
N15 C123 N16 Y2 8.5(8) . . . . ?
N15 C123 N16 C128 -177.3(11) . . . . ?
C123 N15 C127 C126 0.0 . . . . ?
C123 C124 C125 C126 0.0 . . . . ?
C124 C123 N16 Y2 -171.7(8) . . . . ?
C124 C123 N16 C128 2.5(17) . . . . ?
C124 C125 C126 C127 0.0 . . . . ?
C125 C126 C127 N15 0.0 . . . . ?
C127 N15 C123 C124 0.0 . . . . ?
C127 N15 C123 N16 179.8(11) . . . . ?
N16 C123 C124 C125 -179.8(14) . . . . ?
C65 N9 C72 C67 2.3(6) . . . . ?
C65 N9 C72 C71 -177.5(6) . . . . ?
C65 N9 C73 C74 85.1(7) . . . . ?
C65 C66 C67 C68 177.9(6) . . . . ?
C65 C66 C67 C72 -4.3(6) . . . . ?
C65 C66 C81 N11 19.3(9) . . . . ?
C66 C65 C80 Y2 -55.2(6) . . . . ?
C66 C67 C68 C69 179.2(6) . . . . ?
C66 C67 C72 N9 1.4(6) . . . . ?
C66 C67 C72 C71 -178.8(6) . . . . ?
C67 C66 C81 N11 -158.4(5) . . . . ?
C67 C68 C69 C70 -0.8(11) . . . . ?
C68 C67 C72 N9 179.5(5) . . . . ?
C68 C67 C72 C71 -0.6(9) . . . . ?
C68 C69 C70 C71 -0.9(12) . . . . ?
C69 C70 C71 C72 1.8(11) . . . . ?
C70 C71 C72 N9 178.7(6) . . . . ?
C70 C71 C72 C67 -1.0(10) . . . . ?
C72 N9 C65 C66 -4.9(6) . . . . ?
C72 N9 C65 C80 177.3(5) . . . . ?
C72 N9 C73 C74 -93.9(7) . . . . ?
C72 C67 C68 C69 1.5(9) . . . . ?
C73 N9 C65 C66 176.0(5) . . . . ?
C73 N9 C65 C80 -1.8(9) . . . . ?
C73 N9 C72 C67 -178.6(5) . . . . ?
C73 N9 C72 C71 1.6(10) . . . . ?
C74 N10 C75 C76 174.5(6) . . . . ?
C74 N10 C79 C78 -174.5(7) . . . . ?
C75 N10 C74 C73 -70.1(7) . . . . ?
C75 N10 C79 C78 60.1(8) . . . . ?
C75 C76 C77 C78 -55.9(10) . . . . ?
C76 C77 C78 C79 55.0(11) . . . . ?
C77 C78 C79 N10 -57.3(10) . . . . ?
C79 N10 C74 C73 166.8(6) . . . . ?
C79 N10 C75 C76 -61.3(8) . . . . ?
C80 C65 C66 C67 -176.6(5) . . . . ?
C80 C65 C66 C81 5.3(9) . . . . ?
C81 N11 C82 C83 -69.2(7) . . . . ?
C81 N11 C82 C87 114.9(6) . . . . ?
C81 C66 C67 C68 -4.0(10) . . . . ?
C81 C66 C67 C72 173.8(5) . . . . ?
C82 N11 C81 C66 -178.3(5) . . . . ?
C82 C83 C84 C85 2.1(10) . . . . ?
C82 C83 C88 C89 -127.6(6) . . . . ?
C82 C83 C88 C90 106.9(7) . . . . ?
C82 C87 C91 C92 -77.0(8) . . . . ?
C82 C87 C91 C93 159.5(6) . . . . ?
C83 C82 C87 C86 -2.3(9) . . . . ?
C83 C82 C87 C91 175.3(6) . . . . ?
C83 C84 C85 C86 -2.6(12) . . . . ?
C84 C83 C88 C89 55.2(8) . . . . ?
C84 C83 C88 C90 -70.3(8) . . . . ?
C84 C85 C86 C87 0.5(12) . . . . ?
C85 C86 C87 C82 1.8(10) . . . . ?
C85 C86 C87 C91 -175.6(7) . . . . ?
C86 C87 C91 C92 100.4(8) . . . . ?
C86 C87 C91 C93 -23.1(10) . . . . ?
C87 C82 C83 C84 0.3(9) . . . . ?
C87 C82 C83 C88 -176.9(6) . . . . ?
C88 C83 C84 C85 179.5(7) . . . . ?
C94 N12 C101 C96 0.4(6) . . . . ?
C94 N12 C101 C100 179.8(7) . . . . ?
C94 N12 C102 C103 87.7(7) . . . . ?
C94 C95 C96 C97 -179.8(6) . . . . ?
C94 C95 C96 C101 -3.4(6) . . . . ?
C94 C95 C110 N14 19.1(10) . . . . ?
C95 C94 C109 Y2 -57.7(7) . . . . ?
C95 C96 C97 C98 176.3(6) . . . . ?
C95 C96 C101 N12 1.9(6) . . . . ?
C95 C96 C101 C100 -177.5(6) . . . . ?
C96 C95 C110 N14 -157.4(6) . . . . ?
C96 C97 C98 C99 0.3(11) . . . . ?
C97 C96 C101 N12 179.0(5) . . . . ?
C97 C96 C101 C100 -0.5(9) . . . . ?
C97 C98 C99 C100 -0.6(12) . . . . ?
C98 C99 C100 C101 0.3(12) . . . . ?
C99 C100 C101 N12 -179.1(7) . . . . ?
C99 C100 C101 C96 0.2(10) . . . . ?
C101 N12 C94 C95 -2.5(6) . . . . ?
C101 N12 C94 C109 176.9(6) . . . . ?
C101 N12 C102 C103 -94.7(8) . . . . ?
C101 C96 C97 C98 0.2(9) . . . . ?
C102 N12 C94 C95 175.3(5) . . . . ?
C102 N12 C94 C109 -5.2(9) . . . . ?
C102 N12 C101 C96 -177.4(5) . . . . ?
C102 N12 C101 C100 2.0(10) . . . . ?
C103 N13 C104 C105 177.4(6) . . . . ?
C103 N13 C108 C107 -176.1(6) . . . . ?
C104 N13 C103 C102 -74.8(7) . . . . ?
C104 N13 C108 C107 59.4(8) . . . . ?
C104 C105 C106 C107 -54.0(10) . . . . ?
C105 C106 C107 C108 55.4(10) . . . . ?
C106 C107 C108 N13 -58.5(9) . . . . ?
C108 N13 C103 C102 161.8(6) . . . . ?
C108 N13 C104 C105 -57.9(8) . . . . ?
C109 C94 C95 C96 -175.8(6) . . . . ?
C109 C94 C95 C110 7.2(10) . . . . ?
C110 N14 C111 C112 -64.5(8) . . . . ?
C110 N14 C111 C116 118.1(7) . . . . ?
C110 C95 C96 C97 -2.7(10) . . . . ?
C110 C95 C96 C101 173.6(5) . . . . ?
C111 N14 C110 C95 179.7(6) . . . . ?
C111 C112 C113 C114 -1.1(13) . . . . ?
C111 C112 C117 C118 107.4(8) . . . . ?
C111 C112 C117 C119 -127.1(8) . . . . ?
C111 C116 C120 C121 -80.7(9) . . . . ?
C111 C116 C120 C122 150.0(8) . . . . ?
C112 C111 C116 C115 -3.0(11) . . . . ?
C112 C111 C116 C120 176.3(7) . . . . ?
C112 C113 C114 C115 -0.2(17) . . . . ?
C113 C112 C117 C118 -73.1(9) . . . . ?
C113 C112 C117 C119 52.4(10) . . . . ?
C113 C114 C115 C116 -0.1(17) . . . . ?
C114 C115 C116 C111 1.6(14) . . . . ?
C114 C115 C116 C120 -177.7(9) . . . . ?
C115 C116 C120 C121 98.5(10) . . . . ?
C115 C116 C120 C122 -30.8(12) . . . . ?
C116 C111 C112 C113 2.7(11) . . . . ?
C116 C111 C112 C117 -177.8(7) . . . . ?
C117 C112 C113 C114 179.3(9) . . . . ?
N15A C129 C1A C1B 0.0 . . . . ?
N15A C129 N16A Y2 0.4(12) . . . . ?
N15A C129 N16A C1E 169.5(15) . . . . ?
C129 N15A C1D C1C 0.0 . . . . ?
C129 C1A C1B C1C 0.0 . . . . ?
C1A C129 N16A Y2 170.2(10) . . . . ?
C1A C129 N16A C1E -21(2) . . . . ?
C1A C1B C1C C1D 0.0 . . . . ?
C1B C1C C1D N15A 0.0 . . . . ?
C1D N15A C129 Y2 171.0(9) . . . . ?
C1D N15A C129 C1A 0.0 . . . . ?
C1D N15A C129 N16A 170.6(15) . . . . ?
N16A C129 C1A C1B -169.0(17) . . . . ?
N7A C63A C62A C61A 0.0 . . . . ?
N7A C59A N8A Y1 4.1(12) . . . . ?
N7A C59A N8A C64A -165.3(16) . . . . ?
C63A N7A C59A Y1 -171.2(10) . . . . ?
C63A N7A C59A C60A 0.0 . . . . ?
C63A N7A C59A N8A -175.3(16) . . . . ?
C63A C62A C61A C60A 0.0 . . . . ?
C62A C61A C60A C59A 0.0 . . . . ?
C61A C60A C59A N7A 0.0 . . . . ?
C61A C60A C59A N8A 174.4(19) . . . . ?
C60A C59A N8A Y1 -170.7(11) . . . . ?
C60A C59A N8A C64A 20(2) . . . . ?
C59A N7A C63A C62A 0.0 . . . . ?
C40A N5 C40 C39 -169.4(10) . . . . ?
C40A N5 C44A C43A 63.1(13) . . . . ?
C40A C41A C42A C43A -65.8(15) . . . . ?
C41A C42A C43A C44A 58.4(15) . . . . ?
C42A C43A C44A N5 -57.7(16) . . . . ?
C44A N5 C40 C39 66.1(12) . . . . ?
C44A N5 C40A C41A -69.5(14) . . . . ?
